data_4103522
loop_
_publ_author_name
'Jeffrey S. Mugridge'
'G\'eza Szigethy'
'Robert G. Bergman'
'Kenneth N. Raymond'

_publ_section_title
;
 Encapsulated Guest-Host Dynamics: Guest Rotational Barriers and Tumbling
 as a Probe of Host Interior Cavity Space
;
_journal_name_full 'Journal of the American Chemical Society'
_journal_page_first 16256
_journal_page_last 16264
_journal_paper_doi 10.1021/ja107656g
_journal_volume 132
_journal_year 2010
_chemical_formula_moiety 'C149.5 H106.5 N13 O88.5 Ga4, 5(C13 H22 P)'
_chemical_formula_sum 'C214.5 H216.5 Ga4 K3 N13 O44.25 P5'
_chemical_formula_weight 4235.54
_chemical_melting_point ?
_chemical_name_common 'Ga4L6 supramolecular cluster'
_chemical_name_systematic
; 
 ? 
;
_space_group_IT_number 2
_symmetry_cell_setting triclinic
_symmetry_space_group_name_Hall '-P 1'
_symmetry_space_group_name_H-M 'P -1'
_atom_sites_solution_hydrogens geom
_atom_sites_solution_primary direct
_atom_sites_solution_secondary difmap
_audit_creation_method SHELXL-97
_cell_angle_alpha 90.28(3)
_cell_angle_beta 92.80(3)
_cell_angle_gamma 109.91(3)
_cell_formula_units_Z 2
_cell_length_a 20.380(4)
_cell_length_b 20.556(4)
_cell_length_c 35.192(7)
_cell_measurement_reflns_used 9917
_cell_measurement_temperature 150(2)
_cell_measurement_theta_max 54.225
_cell_measurement_theta_min 3.44
_cell_volume 13842(5)
_computing_cell_refinement 'Bruker APEX2 v. 2009.1'
_computing_data_collection 'Bruker APEX2 v. 2009.1'
_computing_data_reduction 'Bruker APEX2 v. 2009.1'
_computing_molecular_graphics ORETEP-32
_computing_publication_material CIFTAB
_computing_structure_refinement 'SHELXL-97 (Sheldrick, 1997)'
_computing_structure_solution 'SHELXS-97 (Sheldrick, 1990)'
_diffrn_ambient_temperature 150(2)
_diffrn_detector_area_resol_mean 8.336
_diffrn_measured_fraction_theta_full 0.989
_diffrn_measured_fraction_theta_max 0.989
_diffrn_measurement_device_type 'Bruker APEX-II CCD'
_diffrn_measurement_method '\f and \w sacans'
_diffrn_radiation_monochromator 'HELIOS multilayer mirrors'
_diffrn_radiation_source 'microfocus rotating anode'
_diffrn_radiation_type CuK\a
_diffrn_radiation_wavelength 1.54178
_diffrn_reflns_av_R_equivalents 0.0568
_diffrn_reflns_av_sigmaI/netI 0.0754
_diffrn_reflns_limit_h_max 21
_diffrn_reflns_limit_h_min -21
_diffrn_reflns_limit_k_max 21
_diffrn_reflns_limit_k_min -16
_diffrn_reflns_limit_l_max 37
_diffrn_reflns_limit_l_min -37
_diffrn_reflns_number 99001
_diffrn_reflns_theta_full 54.42
_diffrn_reflns_theta_max 54.42
_diffrn_reflns_theta_min 2.29
_diffrn_standards_number 0
_exptl_absorpt_coefficient_mu 1.611
_exptl_absorpt_correction_T_max 0.8636
_exptl_absorpt_correction_T_min 0.6622
_exptl_absorpt_correction_type multi-scan
_exptl_absorpt_process_details SADABS
_exptl_crystal_colour yellow
_exptl_crystal_density_diffrn 1.016
_exptl_crystal_density_meas ?
_exptl_crystal_density_method none
_exptl_crystal_description plate
_exptl_crystal_F_000 4409
_exptl_crystal_size_max 0.12
_exptl_crystal_size_mid 0.08
_exptl_crystal_size_min 0.01
_platon_squeeze_details
;
;
_refine_diff_density_max 1.254
_refine_diff_density_min -0.617
_refine_diff_density_rms 0.112
_refine_ls_extinction_method none
_refine_ls_goodness_of_fit_ref 1.097
_refine_ls_hydrogen_treatment constr
_refine_ls_matrix_type full
_refine_ls_number_parameters 2453
_refine_ls_number_reflns 33712
_refine_ls_number_restraints 190
_refine_ls_restrained_S_all 1.106
_refine_ls_R_factor_all 0.1248
_refine_ls_R_factor_gt 0.1038
_refine_ls_shift/su_max 0.003
_refine_ls_shift/su_mean 0.000
_refine_ls_structure_factor_coef Fsqd
_refine_ls_weighting_details 'calc w=1/[\s^2^(Fo^2^)+(0.2000P)^2^+0.0000P] where P=(Fo^2^+2Fc^2^)/3'
_refine_ls_weighting_scheme calc
_refine_ls_wR_factor_gt 0.2784
_refine_ls_wR_factor_ref 0.3028
_reflns_number_gt 22611
_reflns_number_total 33712
_reflns_threshold_expression >2sigma(I)
_cod_data_source_file ja107656g_si_002.cif
_cod_data_source_block jma7s
_cod_depositor_comments
;
The following automatic conversions were performed:

'_chemical_melting_point' value 'not measured' was changed to '?' -
the value is undefined or not given.

Automatic conversion script
Id: cif_fix_values 1715 2011-07-08 13:25:40Z adriana 

The following automatic conversions were performed:

'_exptl_crystal_density_meas' value 'not measured' was changed to '?'
- the value is perceived as not measured.

Automatic conversion script
Id: cif_fix_values 3008 2015-01-20 13:52:24Z robertas 
;
_cod_original_cell_volume 13841(5)
_cod_original_formula_sum 'C214.50 H216.50 Ga4 K3 N13 O44.25 P5'
_cod_database_code 4103522

loop_
_symmetry_equiv_pos_as_xyz
'x, y, z'
'-x, -y, -z'

loop_
_atom_site_label
_atom_site_type_symbol
_atom_site_fract_x
_atom_site_fract_y
_atom_site_fract_z
_atom_site_U_iso_or_equiv
_atom_site_adp_type
_atom_site_occupancy
_atom_site_symmetry_multiplicity
_atom_site_calc_flag
_atom_site_refinement_flags
_atom_site_disorder_assembly
_atom_site_disorder_group
K1 K 0.12807(11) 0.04315(12) 1.01667(5) 0.1189(7) Uani 1 1 d . . .
K2 K 0.49949(15) 0.80634(10) 0.69781(8) 0.1379(9) Uani 1 1 d D . .
K3 K 0.86924(9) 0.13466(11) 0.80093(7) 0.1145(7) Uani 1 1 d . . .
Ga1 Ga 0.18484(4) 0.14415(4) 0.93021(2) 0.0650(2) Uani 1 1 d . . .
Ga2 Ga 0.46476(4) 0.63590(4) 0.71515(2) 0.0661(2) Uani 1 1 d . . .
Ga3 Ga 0.71716(4) 0.16546(4) 0.75690(2) 0.0699(3) Uani 1 1 d . . .
Ga4 Ga 0.13588(4) 0.03880(5) 0.57390(2) 0.0765(3) Uani 1 1 d . . .
O1A O 0.0330(2) -0.0026(3) 0.57492(13) 0.0873(14) Uani 1 1 d . . .
O2A O 0.11909(19) 0.1185(2) 0.59825(12) 0.0744(12) Uani 1 1 d . . .
O3A O 0.0368(2) 0.2688(3) 0.63762(17) 0.0966(15) Uani 1 1 d . . .
O4A O 0.4873(2) 0.4693(2) 0.57389(12) 0.0745(11) Uani 1 1 d . . .
O5A O 0.4701(2) 0.56845(19) 0.67623(11) 0.0635(10) Uani 1 1 d . . .
O6A O 0.5489(2) 0.6977(2) 0.69132(13) 0.0771(12) Uani 1 1 d . . .
N1A N 0.1346(2) 0.2475(3) 0.62145(14) 0.0726(14) Uani 1 1 d . . .
H1A H 0.1500 0.2153 0.6148 0.087 Uiso 1 1 calc R . .
N2A N 0.4297(2) 0.4637(2) 0.62806(13) 0.0611(12) Uani 1 1 d . . .
H2A H 0.4284 0.4847 0.6490 0.073 Uiso 1 1 calc R . .
C1A C 0.0501(3) 0.1064(4) 0.60194(17) 0.0735(18) Uani 1 1 d . . .
C2A C 0.0045(3) 0.0399(4) 0.58981(18) 0.0796(19) Uani 1 1 d . . .
C3A C -0.0673(3) 0.0223(4) 0.5928(2) 0.094(2) Uani 1 1 d . . .
H3A H -0.0973 -0.0216 0.5851 0.113 Uiso 1 1 calc R . .
C4A C -0.0944(4) 0.0710(5) 0.6076(2) 0.102(3) Uani 1 1 d . . .
H4A H -0.1422 0.0585 0.6105 0.123 Uiso 1 1 calc R . .
C5A C -0.0512(3) 0.1371(4) 0.6177(2) 0.085(2) Uani 1 1 d . . .
H5A H -0.0701 0.1691 0.6267 0.102 Uiso 1 1 calc R . .
C6A C 0.0224(3) 0.1566(4) 0.61459(19) 0.0785(19) Uani 1 1 d . . .
C7A C 0.0636(3) 0.2284(4) 0.62514(19) 0.0734(17) Uani 1 1 d . . .
C8A C 0.1846(3) 0.3140(4) 0.62744(18) 0.0714(17) Uani 1 1 d . . .
C9A C 0.1685(4) 0.3708(4) 0.6385(2) 0.086(2) Uani 1 1 d . . .
H9A H 0.1222 0.3662 0.6419 0.103 Uiso 1 1 calc R . .
C10A C 0.2207(4) 0.4353(4) 0.6448(2) 0.0810(19) Uani 1 1 d . . .
H10A H 0.2090 0.4729 0.6528 0.097 Uiso 1 1 calc R . .
C11A C 0.2878(3) 0.4433(3) 0.63933(19) 0.0709(16) Uani 1 1 d . . .
H11A H 0.3218 0.4867 0.6435 0.085 Uiso 1 1 calc R . .
C12A C 0.3077(3) 0.3880(3) 0.62758(16) 0.0624(15) Uani 1 1 d . . .
C13A C 0.2568(3) 0.3210(3) 0.62131(17) 0.0649(15) Uani 1 1 d . . .
C14A C 0.2777(3) 0.2666(3) 0.60933(16) 0.0659(16) Uani 1 1 d . . .
H14A H 0.2442 0.2231 0.6048 0.079 Uiso 1 1 calc R . .
C15A C 0.3454(3) 0.2758(3) 0.60412(18) 0.0689(16) Uani 1 1 d . . .
H15A H 0.3576 0.2385 0.5961 0.083 Uiso 1 1 calc R . .
C16A C 0.3985(3) 0.3417(3) 0.61074(17) 0.0646(15) Uani 1 1 d . . .
H16A H 0.4452 0.3470 0.6079 0.078 Uiso 1 1 calc R . .
C17A C 0.3800(3) 0.3969(3) 0.62129(15) 0.0584(14) Uani 1 1 d . . .
C18A C 0.4793(3) 0.4971(3) 0.60403(16) 0.0592(14) Uani 1 1 d . . .
C19A C 0.5231(3) 0.5676(3) 0.61614(16) 0.0610(15) Uani 1 1 d . . .
C20A C 0.5731(3) 0.6056(3) 0.59102(18) 0.0742(18) Uani 1 1 d . . .
H20A H 0.5792 0.5846 0.5686 0.089 Uiso 1 1 calc R . .
C21A C 0.6128(4) 0.6729(4) 0.5992(2) 0.101(3) Uani 1 1 d . . .
H21A H 0.6443 0.6978 0.5818 0.121 Uiso 1 1 calc R . .
C22A C 0.6066(4) 0.7044(4) 0.6328(2) 0.084(2) Uani 1 1 d . . .
H22A H 0.6353 0.7497 0.6383 0.101 Uiso 1 1 calc R . .
C23A C 0.5588(3) 0.6697(3) 0.65825(19) 0.0721(17) Uani 1 1 d . . .
C24A C 0.5165(3) 0.5995(3) 0.64992(17) 0.0637(15) Uani 1 1 d . . .
O1B O 0.1353(2) 0.1977(2) 0.95536(11) 0.0696(11) Uani 1 1 d . . .
O2B O 0.13964(19) 0.1679(2) 0.88353(10) 0.0627(10) Uani 1 1 d . . .
O3B O 0.0042(2) 0.2184(3) 0.80215(13) 0.0842(13) Uani 1 1 d . . .
O4B O 0.1543(3) -0.1255(3) 0.71578(16) 0.1071(18) Uani 1 1 d . . .
O5B O 0.1533(2) 0.0001(2) 0.62285(12) 0.0764(12) Uani 1 1 d . . .
O6B O 0.1380(3) -0.0502(3) 0.55274(13) 0.0875(14) Uani 1 1 d . . .
N1B N 0.0836(3) 0.1634(3) 0.81224(14) 0.0700(13) Uani 1 1 d . . .
H1B H 0.1138 0.1580 0.8287 0.084 Uiso 1 1 calc R . .
N2B N 0.1531(3) -0.0215(3) 0.69581(16) 0.0779(15) Uani 1 1 d . . .
H2B H 0.1516 0.0022 0.6759 0.093 Uiso 1 1 calc R . .
C1B C 0.0968(3) 0.2026(3) 0.89206(17) 0.0643(16) Uani 1 1 d . . .
C2B C 0.0938(3) 0.2177(4) 0.93009(19) 0.0728(17) Uani 1 1 d . . .
C3B C 0.0511(4) 0.2521(5) 0.9421(2) 0.096(2) Uani 1 1 d . . .
H3B H 0.0491 0.2608 0.9679 0.116 Uiso 1 1 calc R . .
C4B C 0.0104(4) 0.2738(5) 0.9152(2) 0.096(2) Uani 1 1 d . . .
H4B H -0.0162 0.3000 0.9227 0.115 Uiso 1 1 calc R . .
C5B C 0.0106(4) 0.2557(4) 0.87752(19) 0.084(2) Uani 1 1 d . . .
H5B H -0.0182 0.2682 0.8599 0.101 Uiso 1 1 calc R . .
C6B C 0.0519(3) 0.2197(3) 0.86486(17) 0.0677(16) Uani 1 1 d . . .
C7B C 0.0450(3) 0.2012(4) 0.82415(19) 0.0715(17) Uani 1 1 d . . .
C8B C 0.0805(3) 0.1321(4) 0.77635(17) 0.0719(17) Uani 1 1 d . . .
C9B C 0.0374(4) 0.1385(4) 0.7457(2) 0.086(2) Uani 1 1 d . . .
H9B H 0.0097 0.1657 0.7487 0.104 Uiso 1 1 calc R . .
C10B C 0.0345(4) 0.1063(4) 0.71140(19) 0.088(2) Uani 1 1 d . . .
H10B H 0.0054 0.1126 0.6916 0.106 Uiso 1 1 calc R . .
C11B C 0.0735(4) 0.0648(4) 0.70535(19) 0.084(2) Uani 1 1 d . . .
H11B H 0.0712 0.0438 0.6816 0.101 Uiso 1 1 calc R . .
C12B C 0.1180(3) 0.0537(4) 0.73598(18) 0.0729(17) Uani 1 1 d . . .
C13B C 0.1214(3) 0.0890(3) 0.77157(16) 0.0675(16) Uani 1 1 d . . .
C14B C 0.1676(3) 0.0796(3) 0.80128(18) 0.0673(16) Uani 1 1 d . . .
H14B H 0.1714 0.1019 0.8248 0.081 Uiso 1 1 calc R . .
C15B C 0.2057(4) 0.0382(4) 0.79521(19) 0.0805(19) Uani 1 1 d . . .
H15B H 0.2353 0.0328 0.8150 0.097 Uiso 1 1 calc R . .
C16B C 0.2028(4) 0.0037(4) 0.7609(2) 0.0811(19) Uani 1 1 d . . .
H16B H 0.2301 -0.0238 0.7575 0.097 Uiso 1 1 calc R . .
C17B C 0.1577(3) 0.0116(4) 0.73161(18) 0.0731(17) Uani 1 1 d . . .
C18B C 0.1507(4) -0.0877(4) 0.6904(2) 0.088(2) Uani 1 1 d . . .
C19B C 0.1452(4) -0.1111(4) 0.6494(2) 0.092(2) Uani 1 1 d . . .
C20B C 0.1390(6) -0.1789(4) 0.6422(3) 0.116(3) Uani 1 1 d . . .
H20B H 0.1407 -0.2079 0.6622 0.139 Uiso 1 1 calc R . .
C21B C 0.1300(7) -0.2037(5) 0.6042(3) 0.146(4) Uani 1 1 d . . .
H21B H 0.1244 -0.2498 0.5991 0.175 Uiso 1 1 calc R . .
C22B C 0.1295(6) -0.1612(5) 0.5748(3) 0.114(3) Uani 1 1 d . . .
H22B H 0.1232 -0.1790 0.5500 0.137 Uiso 1 1 calc R . .
C23B C 0.1382(4) -0.0924(4) 0.5808(2) 0.089(2) Uani 1 1 d . . .
C24B C 0.1460(3) -0.0663(4) 0.61870(19) 0.0744(18) Uani 1 1 d . . .
O1C O 0.4081(2) 0.6746(2) 0.68126(12) 0.0753(11) Uani 1 1 d . . .
O2C O 0.3719(2) 0.5754(2) 0.73073(11) 0.0653(10) Uani 1 1 d . . .
O3C O 0.1581(3) 0.4795(4) 0.7522(2) 0.134(3) Uani 1 1 d . . .
O4C O 0.4473(2) 0.4015(2) 0.94453(11) 0.0772(12) Uani 1 1 d . . .
O5C O 0.27149(19) 0.2228(2) 0.92626(10) 0.0626(10) Uani 1 1 d . . .
O6C O 0.2275(2) 0.1345(2) 0.98042(11) 0.0733(12) Uani 1 1 d . . .
N1C N 0.2696(3) 0.4953(3) 0.77319(14) 0.0728(14) Uani 1 1 d . . .
H1C H 0.3125 0.5154 0.7679 0.087 Uiso 1 1 calc R . .
N2C N 0.3553(2) 0.3425(2) 0.90471(13) 0.0653(13) Uani 1 1 d . . .
H2C H 0.3192 0.3054 0.9025 0.078 Uiso 1 1 calc R . .
C1C C 0.3218(3) 0.5908(3) 0.71270(17) 0.0646(15) Uani 1 1 d . . .
C2C C 0.3419(4) 0.6428(3) 0.68533(19) 0.0712(17) Uani 1 1 d . . .
C3C C 0.2894(4) 0.6595(3) 0.66406(19) 0.0743(17) Uani 1 1 d . . .
H3C H 0.3023 0.6931 0.6456 0.089 Uiso 1 1 calc R . .
C4C C 0.2197(4) 0.6271(4) 0.6700(2) 0.0828(19) Uani 1 1 d . . .
H4C H 0.1861 0.6378 0.6550 0.099 Uiso 1 1 calc R . .
C5C C 0.1998(4) 0.5788(4) 0.6979(2) 0.0817(19) Uani 1 1 d . . .
H5C H 0.1527 0.5582 0.7023 0.098 Uiso 1 1 calc R . .
C6C C 0.2500(3) 0.5605(4) 0.71966(19) 0.0735(17) Uani 1 1 d . . .
C7C C 0.2227(4) 0.5093(4) 0.7505(2) 0.0813(19) Uani 1 1 d . . .
C8C C 0.2591(3) 0.4527(3) 0.80447(19) 0.0728(17) Uani 1 1 d . . .
C9C C 0.1939(4) 0.4227(4) 0.8195(2) 0.094(2) Uani 1 1 d . . .
H9C H 0.1555 0.4318 0.8086 0.113 Uiso 1 1 calc R . .
C10C C 0.1849(4) 0.3800(4) 0.8501(2) 0.096(2) Uani 1 1 d . . .
H10C H 0.1402 0.3586 0.8584 0.116 Uiso 1 1 calc R . .
C11C C 0.2397(4) 0.3682(4) 0.8685(2) 0.0809(19) Uani 1 1 d . . .
H11C H 0.2322 0.3406 0.8898 0.097 Uiso 1 1 calc R . .
C12C C 0.3075(3) 0.3971(3) 0.85575(17) 0.0660(16) Uani 1 1 d . . .
C13C C 0.3188(3) 0.4409(3) 0.82264(17) 0.0638(15) Uani 1 1 d . . .
C14C C 0.3869(3) 0.4694(3) 0.81032(16) 0.0641(15) Uani 1 1 d . . .
H14C H 0.3949 0.4984 0.7895 0.077 Uiso 1 1 calc R . .
C15C C 0.4413(3) 0.4560(3) 0.82787(18) 0.0701(17) Uani 1 1 d . . .
H15C H 0.4858 0.4749 0.8187 0.084 Uiso 1 1 calc R . .
C16C C 0.4312(3) 0.4134(3) 0.86016(17) 0.0672(16) Uani 1 1 d . . .
H16C H 0.4687 0.4039 0.8719 0.081 Uiso 1 1 calc R . .
C17C C 0.3664(3) 0.3864(3) 0.87390(16) 0.0621(15) Uani 1 1 d . . .
C18C C 0.3946(3) 0.3510(3) 0.93799(16) 0.0650(15) Uani 1 1 d . . .
C19C C 0.3680(3) 0.2969(3) 0.96598(16) 0.0636(15) Uani 1 1 d . . .
C20C C 0.4040(4) 0.3046(3) 1.00257(18) 0.0779(19) Uani 1 1 d . . .
H20C H 0.4448 0.3421 1.0075 0.093 Uiso 1 1 calc R . .
C21C C 0.3803(4) 0.2592(4) 1.0295(2) 0.095(2) Uani 1 1 d . . .
H21C H 0.4040 0.2666 1.0533 0.114 Uiso 1 1 calc R . .
C22C C 0.3213(4) 0.2010(4) 1.0235(2) 0.089(2) Uani 1 1 d . . .
H22C H 0.3064 0.1702 1.0431 0.107 Uiso 1 1 calc R . .
C23C C 0.2845(3) 0.1882(3) 0.98884(17) 0.0718(17) Uani 1 1 d . . .
C24C C 0.3085(3) 0.2376(3) 0.95899(16) 0.0654(15) Uani 1 1 d . . .
O1D O 0.8110(2) 0.2295(2) 0.77293(15) 0.0790(12) Uani 1 1 d . . .
O2D O 0.6862(2) 0.2135(2) 0.79740(12) 0.0698(11) Uani 1 1 d . . .
O3D O 0.6683(4) 0.3108(4) 0.89986(18) 0.126(2) Uani 1 1 d . . .
O4D O 0.2844(4) -0.0845(4) 0.8680(2) 0.146(3) Uani 1 1 d . . .
O5D O 0.2220(2) 0.0820(2) 0.90273(11) 0.0686(11) Uani 1 1 d . . .
O6D O 0.1067(2) 0.0579(2) 0.93768(12) 0.0802(13) Uani 1 1 d . . .
N1D N 0.6113(3) 0.2328(3) 0.85214(17) 0.0780(15) Uani 1 1 d . . .
H1D H 0.6159 0.2147 0.8308 0.094 Uiso 1 1 calc R . .
N2D N 0.3133(3) 0.0336(3) 0.87466(15) 0.0791(15) Uani 1 1 d . . .
H2D H 0.2986 0.0657 0.8824 0.095 Uiso 1 1 calc R . .
C1D C 0.7417(3) 0.2552(3) 0.81801(19) 0.0714(17) Uani 1 1 d . . .
C2D C 0.8094(3) 0.2639(4) 0.8040(2) 0.0788(19) Uani 1 1 d . . .
C3D C 0.8672(4) 0.3054(5) 0.8236(3) 0.110(3) Uani 1 1 d . . .
H3D H 0.9108 0.3099 0.8149 0.132 Uiso 1 1 calc R . .
C4D C 0.8640(5) 0.3411(6) 0.8559(4) 0.139(4) Uani 1 1 d . . .
H4D H 0.9051 0.3706 0.8679 0.167 Uiso 1 1 calc R . .
C5D C 0.7996(5) 0.3338(5) 0.8713(3) 0.114(3) Uani 1 1 d . . .
H5D H 0.7974 0.3569 0.8938 0.137 Uiso 1 1 calc R . .
C6D C 0.7378(4) 0.2898(4) 0.8513(2) 0.0804(18) Uani 1 1 d . . .
C7D C 0.6703(4) 0.2787(5) 0.8699(2) 0.091(2) Uani 1 1 d . . .
C8D C 0.5450(4) 0.2133(4) 0.8656(2) 0.081(2) Uani 1 1 d . . .
C9D C 0.5228(6) 0.2553(4) 0.8870(4) 0.146(5) Uani 1 1 d . . .
H9D H 0.5527 0.3001 0.8928 0.175 Uiso 1 1 calc R . .
C10D C 0.4532(6) 0.2318(5) 0.9013(4) 0.158(5) Uani 1 1 d . . .
H10D H 0.4396 0.2617 0.9165 0.190 Uiso 1 1 calc R . .
C11D C 0.4069(5) 0.1665(4) 0.8930(3) 0.107(3) Uani 1 1 d . . .
H11D H 0.3628 0.1515 0.9029 0.128 Uiso 1 1 calc R . .
C12D C 0.4283(4) 0.1220(4) 0.86874(19) 0.0762(18) Uani 1 1 d . . .
C13D C 0.4970(4) 0.1448(4) 0.85493(19) 0.0754(18) Uani 1 1 d . . .
C14D C 0.5170(4) 0.0978(5) 0.8324(3) 0.105(3) Uani 1 1 d . . .
H14D H 0.5624 0.1105 0.8244 0.127 Uiso 1 1 calc R . .
C15D C 0.4711(5) 0.0358(6) 0.8226(3) 0.127(4) Uani 1 1 d . . .
H15D H 0.4841 0.0067 0.8065 0.153 Uiso 1 1 calc R . .
C16D C 0.4040(5) 0.0137(6) 0.8360(3) 0.119(3) Uani 1 1 d . . .
H16D H 0.3733 -0.0301 0.8288 0.143 Uiso 1 1 calc R . .
C17D C 0.3821(4) 0.0541(4) 0.8592(2) 0.085(2) Uani 1 1 d . . .
C18D C 0.2709(5) -0.0327(5) 0.8776(3) 0.103(3) Uani 1 1 d . . .
C19D C 0.2032(4) -0.0400(4) 0.8949(2) 0.093(2) Uani 1 1 d . . .
C20D C 0.1545(7) -0.1084(5) 0.8993(3) 0.147(5) Uani 1 1 d . . .
H20D H 0.1655 -0.1461 0.8907 0.176 Uiso 1 1 calc R . .
C21D C 0.0927(6) -0.1196(5) 0.9157(3) 0.137(4) Uani 1 1 d . . .
H21D H 0.0615 -0.1644 0.9178 0.164 Uiso 1 1 calc R . .
C22D C 0.0771(5) -0.0649(4) 0.9289(3) 0.118(3) Uani 1 1 d . . .
H22D H 0.0356 -0.0732 0.9410 0.141 Uiso 1 1 calc R . .
C23D C 0.1197(4) 0.0016(4) 0.9251(2) 0.086(2) Uani 1 1 d . . .
C24D C 0.1835(4) 0.0161(4) 0.90660(18) 0.0760(18) Uani 1 1 d . . .
O1E O 0.7343(2) 0.0972(2) 0.79077(14) 0.0832(13) Uani 1 1 d . . .
O2E O 0.6226(2) 0.0936(2) 0.74895(12) 0.0685(11) Uani 1 1 d . . .
O3E O 0.4544(3) -0.0944(3) 0.73164(17) 0.1065(18) Uani 1 1 d . . .
O4E O 0.4395(2) 0.1864(3) 0.53106(14) 0.0903(14) Uani 1 1 d . . .
O5E O 0.2362(2) 0.0889(2) 0.56871(11) 0.0696(11) Uani 1 1 d . . .
O6E O 0.1273(2) 0.0715(3) 0.52209(12) 0.0839(13) Uani 1 1 d . . .
N1E N 0.4979(3) 0.0202(3) 0.71839(16) 0.0733(14) Uani 1 1 d . . .
H1E H 0.5312 0.0585 0.7238 0.088 Uiso 1 1 calc R . .
N2E N 0.3747(2) 0.1216(3) 0.57790(14) 0.0685(13) Uani 1 1 d . . .
H2E H 0.3326 0.1009 0.5844 0.082 Uiso 1 1 calc R . .
C1E C 0.6196(4) 0.0337(3) 0.7648(2) 0.0750(18) Uani 1 1 d . . .
C2E C 0.6823(4) 0.0371(4) 0.7880(2) 0.083(2) Uani 1 1 d . . .
C3E C 0.6846(5) -0.0211(5) 0.8055(3) 0.107(3) Uani 1 1 d . . .
H3E H 0.7244 -0.0202 0.8199 0.129 Uiso 1 1 calc R . .
C4E C 0.6259(5) -0.0830(4) 0.8018(3) 0.117(3) Uani 1 1 d . . .
H4E H 0.6271 -0.1227 0.8139 0.140 Uiso 1 1 calc R . .
C5E C 0.5689(5) -0.0844(4) 0.7807(3) 0.117(3) Uani 1 1 d . . .
H5E H 0.5302 -0.1248 0.7799 0.140 Uiso 1 1 calc R . .
C6E C 0.5647(4) -0.0279(3) 0.7600(2) 0.0754(18) Uani 1 1 d . . .
C7E C 0.5027(4) -0.0365(3) 0.7353(2) 0.0732(17) Uani 1 1 d . . .
C8E C 0.4437(3) 0.0238(3) 0.69256(19) 0.0709(16) Uani 1 1 d . . .
C9E C 0.3751(4) -0.0139(4) 0.6961(3) 0.101(3) Uani 1 1 d . . .
H9E H 0.3628 -0.0429 0.7167 0.121 Uiso 1 1 calc R . .
C10E C 0.3240(4) -0.0107(5) 0.6708(3) 0.123(4) Uani 1 1 d . . .
H10E H 0.2780 -0.0383 0.6742 0.147 Uiso 1 1 calc R . .
C11E C 0.3384(4) 0.0317(4) 0.6405(2) 0.090(2) Uani 1 1 d . . .
H11E H 0.3024 0.0338 0.6238 0.108 Uiso 1 1 calc R . .
C12E C 0.4082(3) 0.0727(3) 0.63458(17) 0.0644(15) Uani 1 1 d . . .
C13E C 0.4622(3) 0.0696(3) 0.66175(18) 0.0673(16) Uani 1 1 d . . .
C14E C 0.5331(3) 0.1112(4) 0.6563(2) 0.088(2) Uani 1 1 d . . .
H14E H 0.5686 0.1091 0.6734 0.106 Uiso 1 1 calc R . .
C15E C 0.5483(4) 0.1536(5) 0.6264(3) 0.119(4) Uani 1 1 d . . .
H15E H 0.5947 0.1804 0.6232 0.143 Uiso 1 1 calc R . .
C16E C 0.4965(4) 0.1584(5) 0.6001(2) 0.106(3) Uani 1 1 d . . .
H16E H 0.5089 0.1889 0.5801 0.127 Uiso 1 1 calc R . .
C17E C 0.4273(3) 0.1185(3) 0.60351(19) 0.0727(17) Uani 1 1 d . . .
C18E C 0.3813(3) 0.1538(4) 0.54312(19) 0.0734(17) Uani 1 1 d . . .
C19E C 0.3165(3) 0.1450(3) 0.52026(17) 0.0649(15) Uani 1 1 d . . .
C20E C 0.3230(3) 0.1695(3) 0.48327(18) 0.0724(17) Uani 1 1 d . . .
H20E H 0.3673 0.1914 0.4744 0.087 Uiso 1 1 calc R . .
C21E C 0.2653(4) 0.1617(4) 0.45991(19) 0.0820(19) Uani 1 1 d . . .
H21E H 0.2713 0.1774 0.4351 0.098 Uiso 1 1 calc R . .
C22E C 0.1981(3) 0.1312(4) 0.4719(2) 0.0787(18) Uani 1 1 d . . .
H22E H 0.1598 0.1286 0.4558 0.094 Uiso 1 1 calc R . .
C23E C 0.1884(3) 0.1043(4) 0.50825(18) 0.0780(18) Uani 1 1 d . . .
C24E C 0.2496(3) 0.1137(4) 0.53460(18) 0.0702(16) Uani 1 1 d . . .
O1F O 0.7551(2) 0.1283(3) 0.71484(15) 0.0854(13) Uani 1 1 d . . .
O2F O 0.69816(19) 0.2257(2) 0.71674(12) 0.0634(10) Uani 1 1 d . . .
O3F O 0.6825(3) 0.3358(3) 0.61901(15) 0.0968(15) Uani 1 1 d . . .
O4F O 0.6441(3) 0.5677(2) 0.84385(14) 0.0802(12) Uani 1 1 d . . .
O5F O 0.5178(2) 0.6006(2) 0.75313(11) 0.0659(10) Uani 1 1 d . . .
O6F O 0.4752(2) 0.7078(2) 0.75519(13) 0.0748(11) Uani 1 1 d . . .
N1F N 0.6697(3) 0.3267(3) 0.68231(15) 0.0703(13) Uani 1 1 d . . .
H1F H 0.6732 0.3023 0.7016 0.084 Uiso 1 1 calc R . .
N2F N 0.5993(3) 0.5367(2) 0.78303(13) 0.0636(12) Uani 1 1 d . . .
H2F H 0.5739 0.5458 0.7650 0.076 Uiso 1 1 calc R . .
C1F C 0.7204(3) 0.2134(3) 0.68335(18) 0.0637(15) Uani 1 1 d . . .
C2F C 0.7512(3) 0.1610(3) 0.6813(2) 0.0755(18) Uani 1 1 d . . .
C3F C 0.7745(4) 0.1455(4) 0.6487(2) 0.085(2) Uani 1 1 d . . .
H3F H 0.7948 0.1113 0.6482 0.102 Uiso 1 1 calc R . .
C4F C 0.7681(4) 0.1811(4) 0.6150(2) 0.094(2) Uani 1 1 d . . .
H4F H 0.7826 0.1691 0.5922 0.113 Uiso 1 1 calc R . .
C5F C 0.7407(4) 0.2323(4) 0.6162(2) 0.0822(19) Uani 1 1 d . . .
H5F H 0.7368 0.2558 0.5941 0.099 Uiso 1 1 calc R . .
C6F C 0.7175(3) 0.2510(3) 0.65118(19) 0.0701(16) Uani 1 1 d . . .
C7F C 0.6888(3) 0.3070(4) 0.64949(19) 0.0720(17) Uani 1 1 d . . .
C8F C 0.6448(3) 0.3812(3) 0.68997(18) 0.0656(15) Uani 1 1 d . . .
C9F C 0.6169(5) 0.4100(5) 0.6629(2) 0.110(3) Uani 1 1 d . . .
H9F H 0.6113 0.3924 0.6381 0.131 Uiso 1 1 calc R . .
C10F C 0.5962(6) 0.4651(6) 0.6707(3) 0.127(4) Uani 1 1 d . . .
H10F H 0.5817 0.4872 0.6507 0.152 Uiso 1 1 calc R . .
C11F C 0.5961(4) 0.4889(4) 0.7078(2) 0.085(2) Uani 1 1 d . . .
H11F H 0.5787 0.5244 0.7127 0.102 Uiso 1 1 calc R . .
C12F C 0.6218(3) 0.4595(3) 0.73673(17) 0.0630(15) Uani 1 1 d . . .
C13F C 0.6477(3) 0.4035(3) 0.72869(17) 0.0604(14) Uani 1 1 d . . .
C14F C 0.6751(4) 0.3754(4) 0.75893(19) 0.0754(18) Uani 1 1 d . . .
H14F H 0.6942 0.3412 0.7540 0.090 Uiso 1 1 calc R . .
C15F C 0.6744(5) 0.3970(5) 0.7955(2) 0.108(3) Uani 1 1 d . . .
H15F H 0.6900 0.3752 0.8153 0.130 Uiso 1 1 calc R . .
C16F C 0.6503(5) 0.4524(4) 0.8040(2) 0.092(2) Uani 1 1 d . . .
H16F H 0.6522 0.4677 0.8290 0.110 Uiso 1 1 calc R . .
C17F C 0.6248(3) 0.4827(3) 0.77617(17) 0.0628(15) Uani 1 1 d . . .
C18F C 0.6113(4) 0.5770(3) 0.8165(2) 0.0711(17) Uani 1 1 d . . .
C19F C 0.5788(3) 0.6317(3) 0.81466(18) 0.0676(16) Uani 1 1 d . . .
C20F C 0.5941(4) 0.6775(3) 0.84599(18) 0.0741(17) Uani 1 1 d . . .
H20F H 0.6222 0.6713 0.8663 0.089 Uiso 1 1 calc R . .
C21F C 0.5693(4) 0.7305(4) 0.8476(2) 0.090(2) Uani 1 1 d . . .
H21F H 0.5794 0.7596 0.8690 0.108 Uiso 1 1 calc R . .
C22F C 0.5284(4) 0.7415(3) 0.81704(19) 0.083(2) Uani 1 1 d . . .
H22F H 0.5119 0.7784 0.8182 0.100 Uiso 1 1 calc R . .
C23F C 0.5121(4) 0.6986(3) 0.78503(19) 0.0715(17) Uani 1 1 d . . .
C24F C 0.5371(3) 0.6413(3) 0.78388(18) 0.0623(15) Uani 1 1 d . . .
C1G C 0.5707(4) 0.4526(5) 0.4975(2) 0.101(3) Uani 1 1 d . . .
H1G1 H 0.5541 0.4592 0.4723 0.152 Uiso 1 1 calc R . .
H1G2 H 0.6206 0.4644 0.4982 0.152 Uiso 1 1 calc R . .
H1G3 H 0.5587 0.4818 0.5152 0.152 Uiso 1 1 calc R . .
C2G C 0.4402(4) 0.3455(4) 0.51184(19) 0.0818(19) Uani 1 1 d . . .
H2G1 H 0.4211 0.3495 0.4868 0.123 Uiso 1 1 calc R . .
H2G2 H 0.4320 0.3782 0.5289 0.123 Uiso 1 1 calc R . .
H2G3 H 0.4182 0.2995 0.5207 0.123 Uiso 1 1 calc R . .
C3G C 0.5638(4) 0.3548(5) 0.55711(19) 0.094(2) Uani 1 1 d . . .
H3G1 H 0.6132 0.3639 0.5570 0.141 Uiso 1 1 calc R . .
H3G2 H 0.5410 0.3087 0.5657 0.141 Uiso 1 1 calc R . .
H3G3 H 0.5549 0.3874 0.5739 0.141 Uiso 1 1 calc R . .
P1G P 0.53060(9) 0.36271(11) 0.51016(5) 0.0810(5) Uani 1 1 d . . .
C4G C 0.5448(4) 0.3026(5) 0.4768(2) 0.094(2) Uani 1 1 d . . .
H4G1 H 0.5214 0.2560 0.4853 0.113 Uiso 1 1 calc R . .
H4G2 H 0.5232 0.3072 0.4523 0.113 Uiso 1 1 calc R . .
C5G C 0.6210(4) 0.3118(5) 0.4716(2) 0.102(3) Uani 1 1 d . . .
C6G C 0.6562(5) 0.3533(6) 0.4429(2) 0.108(3) Uani 1 1 d . . .
C7G C 0.7275(5) 0.3660(6) 0.4388(3) 0.125(4) Uani 1 1 d . . .
H7G H 0.7522 0.3968 0.4210 0.150 Uiso 1 1 calc R . .
C8G C 0.7608(6) 0.3296(7) 0.4633(3) 0.131(4) Uani 1 1 d . . .
C9G C 0.7253(5) 0.2876(6) 0.4884(2) 0.111(3) Uani 1 1 d . . .
H9G H 0.7483 0.2644 0.5036 0.133 Uiso 1 1 calc R . .
C10G C 0.6554(5) 0.2755(5) 0.4940(2) 0.103(3) Uani 1 1 d . . .
C11G C 0.6190(6) 0.2239(7) 0.5236(3) 0.133(4) Uani 1 1 d . . .
C12G C 0.6195(6) 0.3884(6) 0.4142(3) 0.134(4) Uani 1 1 d . . .
C13G C 0.8422(6) 0.3464(9) 0.4588(4) 0.167(5) Uani 1 1 d . . .
C1H C 0.6086(4) 0.4442(4) 0.9181(2) 0.086(2) Uani 1 1 d . . .
H1H1 H 0.6162 0.4529 0.8916 0.129 Uiso 1 1 calc R . .
H1H2 H 0.5630 0.4105 0.9207 0.129 Uiso 1 1 calc R . .
H1H3 H 0.6434 0.4270 0.9289 0.129 Uiso 1 1 calc R . .
C2H C 0.5484(4) 0.5515(4) 0.9222(2) 0.086(2) Uani 1 1 d . . .
H2H1 H 0.5561 0.5617 0.8959 0.129 Uiso 1 1 calc R . .
H2H2 H 0.5497 0.5926 0.9358 0.129 Uiso 1 1 calc R . .
H2H3 H 0.5035 0.5164 0.9243 0.129 Uiso 1 1 calc R . .
C3H C 0.5997(4) 0.5031(4) 0.9901(2) 0.086(2) Uani 1 1 d . . .
H3H1 H 0.6023 0.5446 1.0038 0.129 Uiso 1 1 calc R . .
H3H2 H 0.6346 0.4857 1.0007 0.129 Uiso 1 1 calc R . .
H3H3 H 0.5542 0.4690 0.9923 0.129 Uiso 1 1 calc R . .
P1H P 0.61431(9) 0.52167(9) 0.94184(5) 0.0771(5) Uani 1 1 d . . .
C4H C 0.6982(3) 0.5897(4) 0.9354(2) 0.089(2) Uani 1 1 d D . .
H4H1 H 0.7026 0.5977 0.9083 0.107 Uiso 1 1 calc R . .
H4H2 H 0.6969 0.6320 0.9471 0.107 Uiso 1 1 calc R . .
C5H C 0.7631(4) 0.5774(4) 0.9509(2) 0.097(2) Uani 1 1 d D . .
C6H C 0.7973(5) 0.5426(5) 0.9278(3) 0.123(3) Uani 1 1 d D . .
C7H C 0.8585(7) 0.5360(10) 0.9426(3) 0.190(7) Uani 1 1 d D . .
H7H H 0.8839 0.5163 0.9279 0.228 Uiso 1 1 calc R . .
C8H C 0.8822(9) 0.5591(11) 0.9798(6) 0.228(9) Uani 1 1 d D . .
C9H C 0.8468(7) 0.5878(8) 1.0021(4) 0.174(6) Uani 1 1 d D . .
H9H H 0.8625 0.5995 1.0274 0.209 Uiso 1 1 calc R . .
C10H C 0.7875(4) 0.5999(6) 0.9880(3) 0.120(3) Uani 1 1 d D . .
C11H C 0.7557(5) 0.6369(5) 1.0132(3) 0.121(3) Uani 1 1 d D . .
C12H C 0.7723(5) 0.5169(6) 0.8877(3) 0.122(3) Uani 1 1 d D . .
C13H C 0.9500(11) 0.5483(15) 0.9950(5) 0.333(17) Uani 1 1 d D . .
C1I C 0.3139(10) 0.7265(10) 0.7755(5) 0.376(19) Uani 1 1 d DU . .
H1I1 H 0.3633 0.7516 0.7763 0.564 Uiso 1 1 calc R . .
H1I2 H 0.3029 0.6881 0.7579 0.564 Uiso 1 1 calc R . .
H1I3 H 0.3006 0.7098 0.8004 0.564 Uiso 1 1 calc R . .
C2I C 0.2896(9) 0.8079(9) 0.7149(4) 0.260(10) Uani 1 1 d DU . .
H2I1 H 0.3390 0.8317 0.7141 0.390 Uiso 1 1 calc R . .
H2I2 H 0.2651 0.8387 0.7074 0.390 Uiso 1 1 calc R . .
H2I3 H 0.2758 0.7685 0.6977 0.390 Uiso 1 1 calc R . .
C3I C 0.2865(9) 0.8510(8) 0.7920(5) 0.38(2) Uani 1 1 d DU . .
H3I1 H 0.3359 0.8758 0.7941 0.569 Uiso 1 1 calc R . .
H3I2 H 0.2703 0.8354 0.8167 0.569 Uiso 1 1 calc R . .
H3I3 H 0.2627 0.8810 0.7823 0.569 Uiso 1 1 calc R . .
P1I P 0.2693(2) 0.78031(18) 0.76131(13) 0.1778(17) Uani 1 1 d GD . .
C4I C 0.1757(2) 0.7349(3) 0.75932(14) 0.136(4) Uani 1 1 d GD . .
H4I1 H 0.1530 0.7629 0.7456 0.163 Uiso 1 1 calc R . .
H4I2 H 0.1656 0.6920 0.7449 0.163 Uiso 1 1 calc R . .
C5I C 0.1446(3) 0.7187(3) 0.79694(18) 0.353(12) Uani 1 1 d GU . .
C6I C 0.1373(5) 0.6553(3) 0.8128(3) 0.363(12) Uani 1 1 d GU . .
C7I C 0.1119(6) 0.6380(5) 0.8492(3) 0.412(14) Uani 1 1 d GDU . .
H7I H 0.1108 0.5972 0.8609 0.495 Uiso 1 1 calc R . .
C8I C 0.0880(6) 0.6885(6) 0.8669(3) 0.402(15) Uani 1 1 d GU . .
C9I C 0.0928(5) 0.7480(6) 0.8523(3) 0.434(16) Uani 1 1 d GDU . .
H9I H 0.0785 0.7796 0.8656 0.521 Uiso 1 1 calc R . .
C10I C 0.1182(4) 0.7633(4) 0.8179(3) 0.377(14) Uani 1 1 d GU . .
C11I C 0.1222(5) 0.8343(5) 0.8005(4) 0.49(3) Uani 1 1 d G . .
C12I C 0.1566(7) 0.5968(2) 0.7924(4) 0.78(7) Uani 1 1 d G . .
C13I C 0.0626(8) 0.6703(9) 0.9121(3) 0.49(3) Uani 1 1 d GDU . .
C1J C 0.9090(5) 0.3295(7) 0.6490(3) 0.144(4) Uani 1 1 d D . .
H1J1 H 0.9425 0.3166 0.6353 0.216 Uiso 1 1 calc R . .
H1J2 H 0.9058 0.3719 0.6393 0.216 Uiso 1 1 calc R . .
H1J3 H 0.8641 0.2936 0.6458 0.216 Uiso 1 1 calc R . .
C2J C 0.9398(5) 0.2610(5) 0.7131(3) 0.115(3) Uani 1 1 d D . .
H2J1 H 0.9759 0.2509 0.7003 0.172 Uiso 1 1 calc R . .
H2J2 H 0.8957 0.2254 0.7070 0.172 Uiso 1 1 calc R . .
H2J3 H 0.9500 0.2629 0.7401 0.172 Uiso 1 1 calc R . .
C3J C 0.8702(6) 0.3627(6) 0.7204(4) 0.142(4) Uani 1 1 d D . .
H3J1 H 0.8697 0.4066 0.7115 0.213 Uiso 1 1 calc R . .
H3J2 H 0.8794 0.3655 0.7475 0.213 Uiso 1 1 calc R . .
H3J3 H 0.8256 0.3278 0.7142 0.213 Uiso 1 1 calc R . .
P1J P 0.93599(12) 0.34093(13) 0.69829(7) 0.1058(7) Uani 1 1 d GD . .
C4J C 1.01879(12) 0.41168(18) 0.70356(17) 0.166(5) Uani 1 1 d G . .
H4J1 H 1.0437 0.4051 0.7266 0.199 Uiso 1 1 calc R . .
H4J2 H 1.0466 0.4095 0.6823 0.199 Uiso 1 1 calc R . .
C5J C 1.0132(2) 0.48178(15) 0.7053(2) 0.216(7) Uani 1 1 d GU . .
C6J C 1.0161(4) 0.5185(2) 0.6723(3) 0.260(10) Uani 1 1 d GU . .
C7J C 1.0072(5) 0.5834(2) 0.6716(4) 0.295(12) Uani 1 1 d GU . .
H7J H 1.0050 0.6065 0.6491 0.353 Uiso 1 1 calc R . .
C8J C 1.0017(5) 0.61134(14) 0.7083(5) 0.327(13) Uani 1 1 d GU . .
C9J C 1.0004(5) 0.5787(3) 0.7402(4) 0.284(11) Uani 1 1 d GU . .
H9J H 0.9943 0.5985 0.7630 0.341 Uiso 1 1 calc R . .
C10J C 1.0078(4) 0.5166(3) 0.7397(3) 0.192(6) Uani 1 1 d GU . .
C11J C 1.0075(6) 0.4788(5) 0.7783(2) 0.276(12) Uani 1 1 d G . .
C12J C 1.0288(6) 0.4919(5) 0.6324(2) 0.35(2) Uani 1 1 d G . .
C13J C 0.9855(7) 0.68716(19) 0.7073(7) 0.64(4) Uani 1 1 d GU . .
P1L P 0.44928(10) 0.23169(10) 0.74519(6) 0.0854(5) Uani 1 1 d D B .
C2L C 0.5216(4) 0.2056(5) 0.7455(3) 0.111(3) Uiso 1 1 d D . .
H2L1 H 0.5290 0.1889 0.7702 0.166 Uiso 1 1 calc R . .
H2L2 H 0.5620 0.2441 0.7397 0.166 Uiso 1 1 calc R . .
H2L3 H 0.5139 0.1692 0.7268 0.166 Uiso 1 1 calc R . .
C3L C 0.4680(6) 0.2992(5) 0.7805(3) 0.138(4) Uiso 1 1 d D . .
H3L1 H 0.4296 0.3162 0.7809 0.208 Uiso 1 1 calc R . .
H3L2 H 0.5097 0.3363 0.7746 0.208 Uiso 1 1 calc R . .
H3L3 H 0.4749 0.2815 0.8050 0.208 Uiso 1 1 calc R . .
C4L C 0.3705(5) 0.1643(5) 0.7547(4) 0.148(4) Uiso 1 1 d D . .
H4L1 H 0.3616 0.1255 0.7371 0.177 Uiso 1 1 calc R A 1
H4L2 H 0.3724 0.1482 0.7805 0.177 Uiso 1 1 calc R A 1
C5L C 0.3096(3) 0.2008(4) 0.7490(2) 0.078(4) Uiso 0.429(8) 1 d PGD B 1
C6L C 0.2746(4) 0.1987(4) 0.7138(2) 0.091(6) Uiso 0.429(8) 1 d PGD B 1
C7L C 0.2236(4) 0.2295(4) 0.70975(16) 0.101(2) Uiso 0.429(8) 1 d PGD B 1
H7L H 0.2002 0.2281 0.6862 0.122 Uiso 0.429(8) 1 calc PR B 1
C8L C 0.2077(4) 0.2624(4) 0.7408(2) 0.098(6) Uiso 0.429(8) 1 d PGD B 1
C9L C 0.2427(4) 0.2645(5) 0.77592(17) 0.046(3) Uiso 0.429(8) 1 d PGD B 1
H9L H 0.2321 0.2865 0.7967 0.055 Uiso 0.429(8) 1 calc PR B 1
C10L C 0.2937(4) 0.2337(4) 0.78001(18) 0.091(5) Uiso 0.429(8) 1 d PGD B 1
C11L C 0.3198(6) 0.2262(6) 0.8225(3) 0.052(3) Uiso 0.429(8) 1 d PD B 1
C12L C 0.2795(5) 0.1487(5) 0.6814(3) 0.111(3) Uiso 0.429(8) 1 d PD B 1
C13L C 0.1566(5) 0.3048(5) 0.7333(3) 0.110(3) Uiso 0.429(8) 1 d PD B 1
C4M C 0.4295(6) 0.2622(7) 0.7009(3) 0.155(4) Uiso 1 1 d D . .
H4M1 H 0.4640 0.3064 0.6953 0.185 Uiso 1 1 calc R B 2
H4M2 H 0.4263 0.2293 0.6804 0.185 Uiso 1 1 calc R B 2
C5M C 0.3543(8) 0.2695(10) 0.7075(3) 0.126(6) Uiso 0.571(8) 1 d PD B 2
C6M C 0.2814(12) 0.2187(9) 0.7021(5) 0.144(7) Uiso 0.571(8) 1 d PD B 2
C7M C 0.2236(4) 0.2295(4) 0.70975(16) 0.101(2) Uiso 0.57 1 d PD B 2
H7M H 0.1810 0.1935 0.7073 0.122 Uiso 0.571(8) 1 calc PR B 2
C8M C 0.2263(8) 0.2944(10) 0.7215(5) 0.127(6) Uiso 0.571(8) 1 d PD B 2
C9M C 0.2923(6) 0.3517(6) 0.7281(3) 0.073(3) Uiso 0.571(8) 1 d PD B 2
H9M H 0.2918 0.3948 0.7359 0.088 Uiso 0.571(8) 1 calc PR B 2
C10M C 0.3535(8) 0.3430(8) 0.7231(5) 0.114(5) Uiso 0.571(8) 1 d PD B 2
C11M C 0.4233(5) 0.4072(5) 0.7219(3) 0.067(3) Uiso 0.571(8) 1 d PD B 2
C12M C 0.2795(5) 0.1487(5) 0.6814(3) 0.111(3) Uiso 0.57 1 d PD B 2
C13M C 0.1566(5) 0.3048(5) 0.7333(3) 0.110(3) Uiso 0.57 1 d PD B 2
O1N O 0.9341(4) 0.0562(4) 0.8384(2) 0.122(2) Uani 1 1 d D . .
N1N N 0.9786(5) -0.0233(5) 0.8171(3) 0.133(3) Uani 1 1 d D . .
C1N C 0.9769(8) 0.0225(8) 0.8425(5) 0.181(6) Uani 1 1 d D . .
H1N H 1.0073 0.0311 0.8639 0.218 Uiso 1 1 calc R . .
C2N C 1.0276(9) -0.0569(9) 0.8232(8) 0.270(12) Uani 1 1 d D . .
C3N C 0.9355(8) -0.0290(9) 0.7832(5) 0.200(7) Uani 1 1 d D . .
O1O O 0.8378(6) 0.0583(7) 0.7346(3) 0.194(4) Uani 1 1 d D . .
C1O C 0.8504(12) 0.0202(12) 0.7041(5) 0.258(10) Uani 1 1 d D . .
O1P O 0.0852(4) 0.1590(4) 1.02081(17) 0.125(2) Uani 1 1 d D . .
C1P C 0.0903(10) 0.2161(6) 1.0447(4) 0.201(8) Uani 1 1 d D . .
O1Q O 0.6353(12) 0.8871(11) 0.6745(6) 0.200(8) Uiso 0.50 1 d PD . .
C1Q C 0.6508(13) 0.9330(12) 0.6440(6) 0.141(7) Uiso 0.50 1 d PD . .
O1R O -0.0118(3) 0.0582(3) 0.96667(16) 0.1099(18) Uani 1 1 d . . .
O1S O 0.8125(7) 0.1230(9) 0.8753(3) 0.267(7) Uani 1 1 d . . .
O1T O 0.1524(8) -0.0852(8) 1.0270(3) 0.262(7) Uani 1 1 d . . .
O1U O 0.1600(7) 0.0471(7) 1.0911(3) 0.266(8) Uani 1 1 d . . .
O1V O 0.6116(16) 0.8119(18) 0.7324(9) 0.153(10) Uiso 0.25 1 d PD . .
O1W O 0.430(4) 0.844(4) 0.6421(18) 0.31(3) Uiso 0.25 1 d PD . .
O1X O 0.480(3) 0.764(2) 0.6277(10) 0.212(17) Uiso 0.25 1 d PD . .

loop_
_atom_site_aniso_label
_atom_site_aniso_U_11
_atom_site_aniso_U_22
_atom_site_aniso_U_33
_atom_site_aniso_U_23
_atom_site_aniso_U_13
_atom_site_aniso_U_12
K1 0.1034(13) 0.1239(16) 0.0926(12) 0.0362(11) 0.0210(10) -0.0114(11)
K2 0.171(2) 0.0701(12) 0.176(2) 0.0281(13) 0.0448(17) 0.0402(13)
K3 0.0696(10) 0.1214(15) 0.1516(18) 0.0143(13) -0.0206(10) 0.0349(10)
Ga1 0.0550(4) 0.0667(5) 0.0567(4) 0.0111(3) 0.0079(3) -0.0016(3)
Ga2 0.0735(5) 0.0472(4) 0.0720(5) 0.0117(3) 0.0033(4) 0.0133(3)
Ga3 0.0562(4) 0.0681(5) 0.0864(5) 0.0219(4) 0.0097(4) 0.0215(4)
Ga4 0.0571(4) 0.0872(6) 0.0693(5) -0.0149(4) 0.0009(3) 0.0045(4)
O1A 0.056(2) 0.090(3) 0.091(3) -0.020(3) 0.011(2) -0.009(2)
O2A 0.044(2) 0.085(3) 0.078(3) -0.012(2) 0.0010(18) 0.0013(19)
O3A 0.061(3) 0.091(4) 0.127(4) -0.014(3) 0.007(3) 0.012(3)
O4A 0.071(3) 0.076(3) 0.063(3) 0.016(2) 0.015(2) 0.006(2)
O5A 0.065(2) 0.054(2) 0.060(2) 0.0168(18) 0.0129(18) 0.0043(18)
O6A 0.076(3) 0.049(2) 0.091(3) 0.016(2) 0.011(2) 0.000(2)
N1A 0.054(3) 0.081(4) 0.075(3) -0.009(3) 0.002(2) 0.014(3)
N2A 0.064(3) 0.054(3) 0.056(3) 0.008(2) 0.012(2) 0.006(2)
C1A 0.055(4) 0.085(5) 0.060(4) -0.006(3) -0.008(3) -0.001(3)
C2A 0.064(4) 0.107(6) 0.063(4) -0.023(4) 0.005(3) 0.024(4)
C3A 0.052(4) 0.107(6) 0.094(5) -0.033(4) 0.005(3) -0.011(4)
C4A 0.052(4) 0.141(8) 0.097(5) -0.036(5) 0.003(3) 0.012(4)
C5A 0.045(3) 0.106(6) 0.088(5) -0.020(4) -0.002(3) 0.005(3)
C6A 0.050(3) 0.094(5) 0.075(4) -0.013(4) 0.003(3) 0.005(3)
C7A 0.057(4) 0.083(5) 0.074(4) -0.011(3) -0.001(3) 0.017(4)
C8A 0.058(4) 0.077(5) 0.071(4) -0.001(3) 0.005(3) 0.013(3)
C9A 0.071(4) 0.077(5) 0.110(5) -0.015(4) 0.019(4) 0.024(4)
C10A 0.072(4) 0.079(5) 0.089(5) -0.012(4) 0.001(3) 0.021(4)
C11A 0.060(4) 0.066(4) 0.083(4) 0.001(3) 0.005(3) 0.016(3)
C12A 0.061(3) 0.063(4) 0.059(3) 0.004(3) 0.010(3) 0.016(3)
C13A 0.055(3) 0.063(4) 0.066(4) 0.004(3) 0.009(3) 0.006(3)
C14A 0.052(3) 0.066(4) 0.064(4) -0.007(3) 0.009(3) -0.001(3)
C15A 0.061(4) 0.066(4) 0.077(4) 0.000(3) 0.014(3) 0.018(3)
C16A 0.057(3) 0.057(4) 0.073(4) 0.012(3) 0.018(3) 0.008(3)
C17A 0.061(3) 0.057(4) 0.050(3) 0.007(3) 0.004(2) 0.010(3)
C18A 0.062(3) 0.067(4) 0.049(3) 0.019(3) 0.000(3) 0.023(3)
C19A 0.057(3) 0.059(4) 0.061(4) 0.017(3) -0.001(3) 0.013(3)
C20A 0.078(4) 0.067(4) 0.062(4) 0.019(3) 0.005(3) 0.003(3)
C21A 0.103(6) 0.087(6) 0.086(5) 0.031(4) 0.020(4) -0.005(5)
C22A 0.082(4) 0.055(4) 0.092(5) 0.014(4) 0.014(4) -0.008(3)
C23A 0.078(4) 0.053(4) 0.071(4) 0.012(3) -0.004(3) 0.005(3)
C24A 0.066(3) 0.061(4) 0.063(4) 0.023(3) 0.006(3) 0.019(3)
O1B 0.053(2) 0.082(3) 0.057(2) 0.002(2) 0.0067(19) 0.002(2)
O2B 0.050(2) 0.073(3) 0.051(2) 0.0024(18) 0.0000(16) 0.0020(19)
O3B 0.077(3) 0.107(4) 0.071(3) 0.003(2) -0.005(2) 0.035(3)
O4B 0.144(5) 0.062(3) 0.090(4) 0.002(3) 0.023(3) 0.002(3)
O5B 0.069(2) 0.076(3) 0.069(3) -0.019(2) 0.005(2) 0.004(2)
O6B 0.090(3) 0.090(3) 0.065(3) -0.024(3) 0.007(2) 0.009(3)
N1B 0.055(3) 0.084(4) 0.065(3) -0.002(3) -0.003(2) 0.016(3)
N2B 0.080(3) 0.065(4) 0.078(4) -0.009(3) 0.001(3) 0.012(3)
C1B 0.048(3) 0.072(4) 0.061(4) 0.005(3) 0.010(3) 0.004(3)
C2B 0.061(4) 0.081(4) 0.069(4) 0.011(3) 0.019(3) 0.013(3)
C3B 0.070(4) 0.126(7) 0.080(5) -0.025(4) 0.003(4) 0.018(4)
C4B 0.078(5) 0.142(7) 0.082(5) -0.003(5) 0.009(4) 0.054(5)
C5B 0.067(4) 0.124(6) 0.062(4) -0.007(4) 0.002(3) 0.035(4)
C6B 0.052(3) 0.082(4) 0.061(4) 0.003(3) 0.012(3) 0.012(3)
C7B 0.049(3) 0.082(4) 0.072(4) 0.009(3) 0.005(3) 0.008(3)
C8B 0.059(3) 0.086(5) 0.062(4) -0.005(3) 0.003(3) 0.012(3)
C9B 0.077(4) 0.116(6) 0.071(4) -0.011(4) -0.010(3) 0.043(4)
C10B 0.093(5) 0.112(6) 0.061(4) -0.012(4) -0.016(3) 0.040(5)
C11B 0.091(5) 0.096(5) 0.056(4) -0.003(3) -0.010(3) 0.023(4)
C12B 0.060(3) 0.075(4) 0.069(4) 0.003(3) -0.003(3) 0.006(3)
C13B 0.062(3) 0.079(4) 0.054(3) 0.001(3) 0.001(3) 0.015(3)
C14B 0.059(3) 0.069(4) 0.068(4) -0.003(3) -0.003(3) 0.016(3)
C15B 0.083(4) 0.078(5) 0.070(4) -0.001(3) -0.013(3) 0.016(4)
C16B 0.081(4) 0.075(4) 0.083(5) -0.014(4) -0.005(4) 0.021(3)
C17B 0.062(4) 0.081(4) 0.070(4) -0.010(3) 0.001(3) 0.017(3)
C18B 0.077(4) 0.075(5) 0.083(5) 0.012(4) 0.015(4) -0.013(4)
C19B 0.089(5) 0.066(5) 0.089(5) -0.024(4) 0.014(4) -0.015(4)
C20B 0.163(9) 0.060(5) 0.102(6) -0.004(4) 0.026(6) 0.007(5)
C21B 0.221(13) 0.065(6) 0.124(8) -0.034(6) -0.004(8) 0.017(6)
C22B 0.152(8) 0.072(6) 0.104(6) -0.009(5) 0.023(6) 0.020(5)
C23B 0.086(5) 0.068(5) 0.091(6) -0.020(4) 0.013(4) -0.001(4)
C24B 0.063(4) 0.063(4) 0.076(4) -0.009(4) 0.014(3) -0.007(3)
O1C 0.092(3) 0.067(3) 0.063(3) 0.014(2) 0.002(2) 0.023(2)
O2C 0.066(2) 0.052(2) 0.072(3) 0.0135(19) 0.002(2) 0.0136(19)
O3C 0.061(3) 0.156(6) 0.165(6) 0.078(5) -0.006(3) 0.011(3)
O4C 0.080(3) 0.063(3) 0.061(2) 0.0005(19) 0.001(2) -0.012(2)
O5C 0.058(2) 0.061(2) 0.049(2) 0.0097(17) 0.0042(18) -0.0049(18)
O6C 0.065(2) 0.066(3) 0.065(2) 0.019(2) 0.0093(19) -0.009(2)
N1C 0.072(3) 0.078(4) 0.064(3) 0.015(3) 0.002(3) 0.020(3)
N2C 0.060(3) 0.057(3) 0.056(3) 0.012(2) 0.000(2) -0.009(2)
C1C 0.076(4) 0.046(3) 0.070(4) 0.005(3) -0.010(3) 0.020(3)
C2C 0.075(4) 0.056(4) 0.082(4) 0.003(3) -0.009(3) 0.023(3)
C3C 0.090(5) 0.063(4) 0.073(4) 0.007(3) 0.005(3) 0.030(4)
C4C 0.088(5) 0.092(5) 0.082(5) 0.009(4) -0.009(4) 0.049(4)
C5C 0.086(5) 0.087(5) 0.077(4) -0.010(4) -0.010(4) 0.037(4)
C6C 0.076(4) 0.075(4) 0.072(4) 0.010(3) 0.000(3) 0.030(3)
C7C 0.071(5) 0.077(5) 0.093(5) 0.015(4) 0.004(4) 0.021(4)
C8C 0.056(4) 0.068(4) 0.081(4) 0.018(3) 0.007(3) 0.004(3)
C9C 0.064(4) 0.102(6) 0.117(6) 0.042(5) 0.015(4) 0.027(4)
C10C 0.070(4) 0.095(6) 0.115(6) 0.041(5) 0.023(4) 0.013(4)
C11C 0.084(5) 0.076(5) 0.077(4) 0.023(3) 0.020(4) 0.018(4)
C12C 0.064(4) 0.053(4) 0.068(4) 0.011(3) 0.009(3) 0.004(3)
C13C 0.065(4) 0.049(3) 0.064(4) 0.013(3) 0.006(3) 0.003(3)
C14C 0.061(4) 0.059(4) 0.057(3) 0.015(3) 0.004(3) 0.002(3)
C15C 0.066(4) 0.055(4) 0.075(4) 0.019(3) 0.015(3) 0.001(3)
C16C 0.067(4) 0.054(4) 0.066(4) 0.007(3) 0.005(3) 0.000(3)
C17C 0.072(4) 0.044(3) 0.055(3) 0.002(3) 0.003(3) 0.000(3)
C18C 0.070(4) 0.057(4) 0.057(4) 0.001(3) 0.006(3) 0.006(3)
C19C 0.068(4) 0.057(4) 0.053(3) 0.007(3) 0.003(3) 0.005(3)
C20C 0.080(4) 0.065(4) 0.066(4) 0.001(3) -0.016(3) -0.002(3)
C21C 0.108(6) 0.090(5) 0.065(4) 0.015(4) -0.023(4) 0.010(5)
C22C 0.099(5) 0.073(5) 0.075(5) 0.023(4) 0.001(4) 0.003(4)
C23C 0.074(4) 0.077(4) 0.052(4) 0.018(3) 0.003(3) 0.009(3)
C24C 0.068(4) 0.068(4) 0.051(3) 0.001(3) 0.008(3) 0.011(3)
O1D 0.052(2) 0.082(3) 0.103(4) 0.015(3) 0.007(2) 0.022(2)
O2D 0.054(2) 0.073(3) 0.077(3) 0.016(2) 0.005(2) 0.014(2)
O3D 0.129(5) 0.169(6) 0.099(4) -0.029(4) -0.010(3) 0.076(5)
O4D 0.166(7) 0.103(5) 0.191(7) 0.032(5) 0.070(5) 0.065(5)
O5D 0.065(2) 0.057(3) 0.069(2) 0.0130(19) 0.0077(19) 0.000(2)
O6D 0.067(3) 0.074(3) 0.075(3) 0.006(2) 0.022(2) -0.010(2)
N1D 0.078(4) 0.079(4) 0.081(4) 0.021(3) 0.019(3) 0.030(3)
N2D 0.079(4) 0.086(4) 0.071(3) 0.013(3) 0.007(3) 0.026(3)
C1D 0.068(4) 0.072(4) 0.077(4) 0.020(3) 0.002(3) 0.028(3)
C2D 0.057(4) 0.079(5) 0.098(5) 0.016(4) -0.004(4) 0.021(3)
C3D 0.069(5) 0.114(7) 0.139(8) -0.013(6) -0.019(5) 0.025(5)
C4D 0.081(6) 0.119(8) 0.204(12) -0.026(8) -0.052(7) 0.027(5)
C5D 0.107(7) 0.120(7) 0.114(7) -0.018(5) -0.016(5) 0.040(5)
C6D 0.072(4) 0.085(5) 0.087(5) 0.003(4) -0.010(4) 0.033(4)
C7D 0.102(6) 0.106(6) 0.077(5) 0.006(4) 0.002(4) 0.049(5)
C8D 0.099(5) 0.072(5) 0.085(5) 0.034(4) 0.041(4) 0.042(4)
C9D 0.143(8) 0.062(5) 0.232(12) 0.014(6) 0.118(9) 0.017(5)
C10D 0.153(9) 0.081(6) 0.243(13) -0.003(7) 0.126(10) 0.027(6)
C11D 0.128(7) 0.054(4) 0.147(7) 0.030(4) 0.076(6) 0.033(5)
C12D 0.091(5) 0.076(5) 0.070(4) 0.029(3) 0.023(3) 0.037(4)
C13D 0.085(4) 0.076(5) 0.072(4) 0.022(3) 0.024(3) 0.034(4)
C14D 0.079(5) 0.118(7) 0.118(6) -0.016(5) 0.015(4) 0.031(5)
C15D 0.085(6) 0.142(9) 0.134(8) -0.047(6) 0.031(5) 0.009(6)
C16D 0.095(6) 0.128(8) 0.123(7) -0.039(6) 0.010(5) 0.023(5)
C17D 0.084(5) 0.087(5) 0.080(5) 0.009(4) 0.008(4) 0.025(4)
C18D 0.127(7) 0.085(6) 0.104(6) 0.037(5) 0.033(5) 0.042(6)
C19D 0.096(5) 0.073(5) 0.093(5) 0.015(4) 0.022(4) 0.003(4)
C20D 0.198(11) 0.079(6) 0.159(9) 0.034(6) 0.109(9) 0.027(7)
C21D 0.159(9) 0.068(6) 0.163(9) 0.027(6) 0.069(8) 0.002(6)
C22D 0.115(7) 0.065(5) 0.146(8) 0.021(5) 0.056(6) -0.012(5)
C23D 0.091(5) 0.073(5) 0.075(4) 0.017(4) 0.021(4) 0.003(4)
C24D 0.082(4) 0.070(5) 0.062(4) 0.016(3) 0.023(3) 0.005(4)
O1E 0.065(3) 0.074(3) 0.107(4) 0.030(3) 0.004(2) 0.020(2)
O2E 0.060(2) 0.054(2) 0.090(3) 0.026(2) 0.006(2) 0.0164(18)
O3E 0.102(4) 0.062(3) 0.134(5) 0.029(3) -0.018(3) 0.002(3)
O4E 0.059(3) 0.115(4) 0.089(3) 0.026(3) 0.014(2) 0.018(3)
O5E 0.055(2) 0.085(3) 0.058(3) -0.002(2) 0.0051(18) 0.011(2)
O6E 0.061(3) 0.108(4) 0.067(3) -0.003(2) -0.003(2) 0.011(2)
N1E 0.071(3) 0.054(3) 0.091(4) 0.014(3) 0.000(3) 0.017(2)
N2E 0.050(3) 0.075(3) 0.067(3) 0.008(3) 0.004(2) 0.004(2)
C1E 0.077(4) 0.064(4) 0.097(5) 0.029(4) 0.023(4) 0.038(4)
C2E 0.090(5) 0.058(4) 0.101(5) 0.036(4) 0.007(4) 0.026(4)
C3E 0.100(6) 0.093(6) 0.135(7) 0.032(5) 0.011(5) 0.040(5)
C4E 0.116(7) 0.074(5) 0.152(8) 0.040(5) -0.025(6) 0.024(5)
C5E 0.105(6) 0.080(6) 0.153(8) 0.058(6) -0.009(6) 0.015(5)
C6E 0.076(4) 0.047(4) 0.099(5) 0.018(3) 0.008(4) 0.014(3)
C7E 0.083(4) 0.045(4) 0.085(4) 0.017(3) 0.009(3) 0.012(3)
C8E 0.068(4) 0.061(4) 0.079(4) 0.006(3) 0.004(3) 0.015(3)
C9E 0.080(5) 0.095(6) 0.109(6) 0.041(5) -0.003(4) 0.007(4)
C10E 0.060(4) 0.138(8) 0.134(7) 0.054(6) -0.001(5) -0.013(5)
C11E 0.065(4) 0.090(5) 0.097(5) 0.032(4) -0.005(4) 0.004(4)
C12E 0.055(3) 0.061(4) 0.069(4) 0.006(3) 0.009(3) 0.010(3)
C13E 0.056(3) 0.069(4) 0.070(4) 0.011(3) 0.006(3) 0.013(3)
C14E 0.054(4) 0.098(5) 0.099(5) 0.033(4) -0.007(3) 0.008(3)
C15E 0.049(4) 0.157(8) 0.120(7) 0.069(6) -0.002(4) -0.007(4)
C16E 0.070(5) 0.128(7) 0.103(6) 0.045(5) -0.006(4) 0.013(4)
C17E 0.065(4) 0.064(4) 0.078(4) 0.002(3) 0.001(3) 0.007(3)
C18E 0.063(4) 0.074(4) 0.078(4) 0.001(3) 0.009(3) 0.017(3)
C19E 0.061(4) 0.069(4) 0.060(4) 0.001(3) 0.002(3) 0.018(3)
C20E 0.071(4) 0.078(4) 0.064(4) 0.006(3) 0.007(3) 0.020(3)
C21E 0.090(5) 0.097(5) 0.054(4) -0.004(3) 0.000(3) 0.026(4)
C22E 0.069(4) 0.082(5) 0.073(4) 0.001(3) -0.008(3) 0.012(3)
C23E 0.071(4) 0.097(5) 0.061(4) -0.014(3) -0.001(3) 0.023(4)
C24E 0.065(4) 0.080(4) 0.059(4) -0.005(3) 0.001(3) 0.016(3)
O1F 0.085(3) 0.085(3) 0.100(3) 0.024(3) 0.022(3) 0.045(3)
O2F 0.058(2) 0.060(2) 0.076(3) 0.0159(19) 0.0133(19) 0.0220(18)
O3F 0.110(4) 0.120(4) 0.081(3) 0.018(3) 0.012(3) 0.065(3)
O4F 0.093(3) 0.072(3) 0.072(3) 0.005(2) -0.016(2) 0.026(2)
O5F 0.072(2) 0.053(2) 0.067(2) 0.005(2) -0.0006(19) 0.0140(19)
O6F 0.079(3) 0.053(2) 0.091(3) 0.010(2) 0.000(2) 0.022(2)
N1F 0.076(3) 0.077(4) 0.063(3) 0.007(3) -0.002(2) 0.034(3)
N2F 0.074(3) 0.053(3) 0.059(3) 0.007(2) 0.001(2) 0.015(2)
C1F 0.048(3) 0.067(4) 0.073(4) 0.011(3) 0.011(3) 0.014(3)
C2F 0.060(4) 0.069(4) 0.099(5) 0.009(4) 0.012(3) 0.023(3)
C3F 0.084(4) 0.065(4) 0.113(6) 0.008(4) 0.037(4) 0.031(4)
C4F 0.097(5) 0.108(6) 0.092(5) 0.008(5) 0.030(4) 0.051(5)
C5F 0.073(4) 0.097(5) 0.077(4) 0.008(4) 0.015(3) 0.028(4)
C6F 0.061(3) 0.075(4) 0.076(4) 0.007(3) 0.011(3) 0.024(3)
C7F 0.075(4) 0.080(4) 0.065(4) 0.022(3) 0.006(3) 0.031(3)
C8F 0.069(4) 0.066(4) 0.068(4) 0.007(3) -0.006(3) 0.032(3)
C9F 0.154(8) 0.129(7) 0.078(5) -0.016(5) -0.018(5) 0.092(7)
C10F 0.183(10) 0.162(9) 0.086(6) -0.009(6) -0.032(6) 0.130(9)
C11F 0.108(5) 0.082(5) 0.078(5) -0.002(4) -0.010(4) 0.051(4)
C12F 0.061(3) 0.054(3) 0.068(4) 0.017(3) 0.001(3) 0.012(3)
C13F 0.056(3) 0.052(3) 0.072(4) 0.012(3) 0.005(3) 0.015(3)
C14F 0.093(5) 0.076(4) 0.071(4) 0.021(3) 0.012(3) 0.046(4)
C15F 0.162(8) 0.120(7) 0.075(5) 0.029(5) 0.005(5) 0.091(7)
C16F 0.135(7) 0.087(5) 0.068(4) 0.019(4) 0.006(4) 0.056(5)
C17F 0.071(4) 0.050(3) 0.065(4) 0.010(3) 0.009(3) 0.016(3)
C18F 0.077(4) 0.052(4) 0.074(4) 0.009(3) 0.011(4) 0.007(3)
C19F 0.076(4) 0.040(3) 0.079(4) 0.010(3) 0.008(3) 0.010(3)
C20F 0.099(5) 0.052(4) 0.063(4) 0.002(3) -0.009(3) 0.017(3)
C21F 0.121(6) 0.057(4) 0.083(5) -0.002(3) -0.009(4) 0.023(4)
C22F 0.135(6) 0.050(4) 0.068(4) 0.008(3) 0.012(4) 0.035(4)
C23F 0.085(4) 0.045(3) 0.079(4) 0.009(3) 0.005(4) 0.014(3)
C24F 0.067(3) 0.037(3) 0.073(4) 0.011(3) 0.012(3) 0.004(3)
C1G 0.089(5) 0.128(7) 0.085(5) 0.035(5) 0.023(4) 0.031(5)
C2G 0.087(5) 0.097(5) 0.067(4) 0.014(4) 0.017(3) 0.037(4)
C3G 0.099(5) 0.132(7) 0.057(4) 0.022(4) 0.006(4) 0.046(5)
P1G 0.0752(11) 0.1133(15) 0.0614(10) 0.0263(9) 0.0144(8) 0.0394(10)
C4G 0.090(5) 0.132(7) 0.063(4) 0.021(4) 0.014(4) 0.040(5)
C5G 0.099(5) 0.160(8) 0.073(5) 0.042(5) 0.033(4) 0.074(6)
C6G 0.106(6) 0.165(9) 0.076(5) 0.041(5) 0.031(4) 0.073(6)
C7G 0.107(6) 0.203(11) 0.099(6) 0.040(7) 0.036(5) 0.091(7)
C8G 0.120(7) 0.207(12) 0.102(7) -0.002(7) 0.017(6) 0.102(8)
C9G 0.118(7) 0.172(9) 0.074(5) 0.046(5) 0.032(5) 0.087(6)
C10G 0.106(6) 0.153(8) 0.070(5) 0.042(5) 0.021(4) 0.066(6)
C11G 0.122(7) 0.175(10) 0.123(8) 0.059(7) 0.024(6) 0.077(7)
C12G 0.163(9) 0.202(11) 0.089(6) 0.078(7) 0.064(6) 0.119(9)
C13G 0.109(7) 0.282(17) 0.144(9) 0.030(10) 0.048(7) 0.104(10)
C1H 0.080(4) 0.088(5) 0.078(4) -0.014(4) -0.009(3) 0.014(4)
C2H 0.072(4) 0.085(5) 0.082(5) -0.007(4) -0.010(3) 0.003(4)
C3H 0.082(4) 0.078(5) 0.084(5) 0.000(4) 0.005(4) 0.011(4)
P1H 0.0711(10) 0.0698(11) 0.0767(11) -0.0047(8) 0.0004(8) 0.0070(8)
C4H 0.068(4) 0.079(5) 0.107(5) 0.002(4) 0.008(4) 0.006(4)
C5H 0.083(5) 0.120(7) 0.082(5) -0.021(4) -0.003(4) 0.028(4)
C6H 0.091(6) 0.161(9) 0.132(8) -0.010(7) 0.003(5) 0.062(6)
C7H 0.148(11) 0.33(2) 0.120(9) -0.057(11) -0.030(8) 0.129(13)
C8H 0.169(14) 0.34(3) 0.217(17) -0.069(17) -0.083(12) 0.152(16)
C9H 0.147(10) 0.273(17) 0.155(10) -0.058(10) -0.024(8) 0.146(12)
C10H 0.071(5) 0.149(8) 0.136(8) -0.041(6) -0.031(5) 0.038(5)
C11H 0.113(6) 0.125(7) 0.119(7) -0.061(6) -0.025(5) 0.037(6)
C12H 0.100(6) 0.160(9) 0.112(7) -0.024(6) 0.008(5) 0.051(6)
C13H 0.25(2) 0.61(5) 0.26(2) -0.15(3) -0.121(18) 0.33(3)
C1I 0.62(5) 0.52(4) 0.206(19) 0.06(2) 0.03(2) 0.47(4)
C2I 0.30(2) 0.31(2) 0.233(19) 0.065(17) 0.139(18) 0.17(2)
C3I 0.36(3) 0.200(18) 0.52(4) -0.08(2) 0.34(3) -0.027(18)
P1I 0.184(3) 0.111(2) 0.222(4) -0.024(2) 0.076(3) 0.021(2)
C4I 0.211(11) 0.075(5) 0.081(5) 0.033(4) 0.023(6) -0.005(6)
C5I 0.47(3) 0.158(14) 0.49(3) -0.061(17) 0.16(2) 0.163(18)
C6I 0.49(3) 0.30(2) 0.41(3) 0.02(2) 0.24(2) 0.25(2)
C7I 0.58(3) 0.36(3) 0.39(3) -0.02(2) 0.21(2) 0.25(2)
C8I 0.60(3) 0.28(2) 0.33(2) -0.039(19) 0.31(2) 0.11(2)
C9I 0.62(3) 0.26(3) 0.39(3) 0.00(2) 0.20(3) 0.09(3)
C10I 0.51(3) 0.26(2) 0.30(2) -0.036(17) 0.283(19) 0.01(2)
C11I 0.83(9) 0.23(3) 0.22(2) 0.05(2) -0.12(4) -0.02(4)
C12I 1.08(13) 0.22(3) 1.16(13) 0.32(5) 0.95(12) 0.27(5)
C13I 0.67(7) 0.26(3) 0.51(5) -0.10(3) 0.21(5) 0.09(4)
C1J 0.096(6) 0.211(13) 0.122(8) 0.020(8) 0.006(5) 0.049(7)
C2J 0.121(7) 0.133(8) 0.099(6) -0.002(5) 0.010(5) 0.054(6)
C3J 0.120(8) 0.140(9) 0.170(10) 0.006(8) 0.012(7) 0.050(7)
P1J 0.0871(13) 0.1051(16) 0.1264(18) 0.0065(13) 0.0183(12) 0.0325(12)
C4J 0.087(7) 0.175(12) 0.202(13) -0.036(10) 0.013(7) 0.000(7)
C5J 0.150(12) 0.207(17) 0.27(2) -0.002(15) 0.004(14) 0.040(12)
C6J 0.191(15) 0.243(19) 0.32(2) 0.066(18) -0.067(16) 0.047(15)
C7J 0.27(2) 0.195(18) 0.40(3) 0.01(2) -0.03(2) 0.068(17)
C8J 0.36(2) 0.178(17) 0.43(3) 0.07(2) 0.00(3) 0.079(18)
C9J 0.30(2) 0.192(17) 0.31(2) 0.090(16) 0.007(18) 0.023(17)
C10J 0.145(10) 0.215(17) 0.203(15) 0.031(13) 0.019(11) 0.042(11)
C11J 0.23(2) 0.28(3) 0.25(2) -0.04(2) 0.014(18) 0.01(2)
C12J 0.23(2) 0.49(4) 0.120(11) 0.037(17) -0.026(12) -0.13(2)
C13J 0.56(7) 0.24(3) 1.03(9) 0.08(5) 0.03(6) 0.01(4)
P1L 0.0821(11) 0.0795(12) 0.0902(13) 0.0088(9) 0.0026(9) 0.0219(9)
O1N 0.110(5) 0.120(5) 0.131(5) 0.036(4) 0.007(4) 0.031(4)
N1N 0.118(6) 0.115(7) 0.146(8) 0.013(6) -0.032(6) 0.020(5)
C1N 0.151(13) 0.172(15) 0.188(15) 0.036(13) 0.026(11) 0.009(12)
C2N 0.193(17) 0.183(16) 0.41(3) 0.13(2) -0.034(18) 0.038(14)
C3N 0.157(12) 0.185(14) 0.224(16) 0.039(12) -0.046(12) 0.020(10)
O1O 0.203(9) 0.307(13) 0.152(7) 0.012(8) 0.003(6) 0.189(10)
C1O 0.23(2) 0.34(3) 0.25(2) 0.02(2) 0.045(17) 0.16(2)
O1P 0.132(5) 0.128(5) 0.098(4) 0.008(4) 0.035(4) 0.018(4)
C1P 0.269(19) 0.155(12) 0.128(10) -0.011(9) 0.045(11) 0.001(12)
O1R 0.090(3) 0.108(4) 0.106(4) 0.012(3) 0.023(3) -0.001(3)
O1S 0.197(11) 0.41(2) 0.144(8) 0.006(10) -0.043(7) 0.052(12)
O1T 0.362(18) 0.355(18) 0.152(8) 0.098(10) 0.107(10) 0.215(15)
O1U 0.287(14) 0.244(12) 0.148(8) 0.091(8) 0.008(8) -0.063(11)

loop_
_atom_type_symbol
_atom_type_description
_atom_type_scat_dispersion_real
_atom_type_scat_dispersion_imag
_atom_type_scat_source
C C 0.0181 0.0091 'International Tables Vol C Tables 4.2.6.8 and 6.1.1.4'
H H 0.0000 0.0000 'International Tables Vol C Tables 4.2.6.8 and 6.1.1.4'
N N 0.0311 0.0180 'International Tables Vol C Tables 4.2.6.8 and 6.1.1.4'
O O 0.0492 0.0322 'International Tables Vol C Tables 4.2.6.8 and 6.1.1.4'
P P 0.2955 0.4335 'International Tables Vol C Tables 4.2.6.8 and 6.1.1.4'
K K 0.3868 1.0657 'International Tables Vol C Tables 4.2.6.8 and 6.1.1.4'
Ga Ga -1.2846 0.7763 'International Tables Vol C Tables 4.2.6.8 and 6.1.1.4'

loop_
_geom_angle_atom_site_label_1
_geom_angle_atom_site_label_2
_geom_angle_atom_site_label_3
_geom_angle
_geom_angle_site_symmetry_1
_geom_angle_site_symmetry_3
O6C K1 O1R 163.74(18) . 2_557
O6C K1 O1U 111.6(3) . .
O1R K1 O1U 84.6(3) 2_557 .
O6C K1 O1P 79.28(17) . .
O1R K1 O1P 101.3(2) 2_557 .
O1U K1 O1P 93.2(4) . .
O6C K1 O6D 61.31(13) . .
O1R K1 O6D 102.53(17) 2_557 .
O1U K1 O6D 172.2(3) . .
O1P K1 O6D 82.35(18) . .
O6C K1 O1T 112.9(3) . .
O1R K1 O1T 68.5(3) 2_557 .
O1U K1 O1T 77.9(4) . .
O1P K1 O1T 166.9(2) . .
O6D K1 O1T 107.5(3) . .
O6C K1 O1R 98.57(14) . .
O1R K1 O1R 69.4(2) 2_557 .
O1U K1 O1R 131.9(4) . .
O1P K1 O1R 55.77(19) . .
O6D K1 O1R 49.96(14) . .
O1T K1 O1R 124.0(4) . .
O6C K1 K1 127.86(13) . 2_557
O1R K1 K1 39.43(14) 2_557 2_557
O1U K1 K1 113.8(3) . 2_557
O1P K1 K1 73.94(16) . 2_557
O6D K1 K1 71.30(10) . 2_557
O1T K1 K1 100.6(4) . 2_557
O1R K1 K1 30.00(9) . 2_557
O1V K2 O1X 117.9(14) . .
O1V K2 O1W 151.4(19) . .
O1X K2 O1W 52(2) . .
O1V K2 O1C 114.9(8) . .
O1X K2 O1C 61.8(11) . .
O1W K2 O1C 84.9(17) . .
O1V K2 O6A 60.1(8) . .
O1X K2 O6A 72.0(11) . .
O1W K2 O6A 123.2(18) . .
O1C K2 O6A 59.83(14) . .
O1V K2 O3E 107.2(8) . 1_565
O1X K2 O3E 127.7(11) . 1_565
O1W K2 O3E 76.0(18) . 1_565
O1C K2 O3E 120.98(18) . 1_565
O6A K2 O3E 159.49(18) . 1_565
O1V K2 O6F 69.1(8) . .
O1X K2 O6F 118.6(11) . .
O1W K2 O6F 139.1(17) . .
O1C K2 O6F 61.57(13) . .
O6A K2 O6F 60.63(14) . .
O3E K2 O6F 100.67(17) 1_565 .
O1V K2 O1Q 55.7(9) . .
O1X K2 O1Q 83.4(12) . .
O1W K2 O1Q 95.7(18) . .
O1C K2 O1Q 134.9(5) . .
O6A K2 O1Q 83.7(5) . .
O3E K2 O1Q 102.6(5) 1_565 .
O6F K2 O1Q 124.2(5) . .
O1V K2 C7E 93.7(8) . 1_565
O1X K2 C7E 128.6(11) . 1_565
O1W K2 C7E 80.7(17) . 1_565
O1C K2 C7E 140.72(18) . 1_565
O6A K2 C7E 153.65(19) . 1_565
O3E K2 C7E 19.78(16) 1_565 1_565
O6F K2 C7E 109.94(16) . 1_565
O1Q K2 C7E 83.0(5) . 1_565
O1E K3 O3B 158.26(17) . 1_655
O1E K3 O1N 122.79(19) . .
O3B K3 O1N 78.56(18) 1_655 .
O1E K3 O1O 75.0(2) . .
O3B K3 O1O 108.9(3) 1_655 .
O1N K3 O1O 96.6(3) . .
O1E K3 O1D 61.08(14) . .
O3B K3 O1D 97.20(16) 1_655 .
O1N K3 O1D 170.5(2) . .
O1O K3 O1D 92.8(2) . .
O1E K3 O1S 72.6(3) . .
O3B K3 O1S 112.2(3) 1_655 .
O1N K3 O1S 77.4(4) . .
O1O K3 O1S 136.2(4) . .
O1D K3 O1S 96.7(4) . .
O1E K3 C7B 171.5(2) . 1_655
O3B K3 C7B 19.24(15) 1_655 1_655
O1N K3 C7B 59.89(19) . 1_655
O1O K3 C7B 113.1(2) . 1_655
O1D K3 C7B 114.95(17) . 1_655
O1S K3 C7B 101.2(3) . 1_655
O5C Ga1 O1B 94.81(17) . .
O5C Ga1 O5D 92.17(17) . .
O1B Ga1 O5D 172.34(16) . .
O5C Ga1 O6D 171.4(2) . .
O1B Ga1 O6D 90.53(19) . .
O5D Ga1 O6D 82.91(19) . .
O5C Ga1 O6C 83.31(15) . .
O1B Ga1 O6C 88.30(19) . .
O5D Ga1 O6C 95.64(19) . .
O6D Ga1 O6C 90.16(18) . .
O5C Ga1 O2B 93.63(16) . .
O1B Ga1 O2B 82.76(18) . .
O5D Ga1 O2B 93.68(18) . .
O6D Ga1 O2B 93.69(18) . .
O6C Ga1 O2B 170.29(19) . .
O5F Ga2 O1C 174.54(18) . .
O5F Ga2 O5A 91.44(17) . .
O1C Ga2 O5A 93.61(18) . .
O5F Ga2 O6A 94.60(18) . .
O1C Ga2 O6A 88.08(19) . .
O5A Ga2 O6A 83.29(18) . .
O5F Ga2 O2C 94.61(16) . .
O1C Ga2 O2C 83.02(18) . .
O5A Ga2 O2C 93.14(17) . .
O6A Ga2 O2C 170.20(18) . .
O5F Ga2 O6F 83.33(18) . .
O1C Ga2 O6F 91.92(19) . .
O5A Ga2 O6F 171.21(18) . .
O6A Ga2 O6F 90.08(19) . .
O2C Ga2 O6F 94.31(18) . .
O1E Ga3 O1F 89.8(2) . .
O1E Ga3 O1D 88.15(19) . .
O1F Ga3 O1D 91.2(2) . .
O1E Ga3 O2D 94.6(2) . .
O1F Ga3 O2D 173.37(19) . .
O1D Ga3 O2D 83.96(19) . .
O1E Ga3 O2F 172.3(2) . .
O1F Ga3 O2F 83.46(18) . .
O1D Ga3 O2F 95.72(18) . .
O2D Ga3 O2F 92.47(17) . .
O1E Ga3 O2E 83.41(18) . .
O1F Ga3 O2E 92.9(2) . .
O1D Ga3 O2E 170.58(18) . .
O2D Ga3 O2E 92.53(18) . .
O2F Ga3 O2E 93.15(16) . .
O6E Ga4 O5B 172.0(2) . .
O6E Ga4 O5E 83.31(18) . .
O5B Ga4 O5E 92.33(18) . .
O6E Ga4 O1A 90.5(2) . .
O5B Ga4 O1A 94.2(2) . .
O5E Ga4 O1A 172.8(2) . .
O6E Ga4 O2A 93.5(2) . .
O5B Ga4 O2A 93.46(19) . .
O5E Ga4 O2A 94.13(17) . .
O1A Ga4 O2A 82.43(19) . .
O6E Ga4 O6B 90.2(2) . .
O5B Ga4 O6B 83.5(2) . .
O5E Ga4 O6B 94.8(2) . .
O1A Ga4 O6B 89.0(2) . .
O2A Ga4 O6B 170.70(18) . .
C2A O1A Ga4 112.6(4) . .
C1A O2A Ga4 111.9(4) . .
C24A O5A Ga2 111.3(4) . .
C23A O6A Ga2 110.8(4) . .
C23A O6A K2 125.3(4) . .
Ga2 O6A K2 90.01(18) . .
C7A N1A C8A 127.0(6) . .
C7A N1A H1A 116.5 . .
C8A N1A H1A 116.5 . .
C18A N2A C17A 124.9(5) . .
C18A N2A H2A 117.6 . .
C17A N2A H2A 117.6 . .
O2A C1A C6A 124.1(5) . .
O2A C1A C2A 115.7(6) . .
C6A C1A C2A 120.0(6) . .
O1A C2A C3A 122.7(6) . .
O1A C2A C1A 117.3(6) . .
C3A C2A C1A 120.0(7) . .
C2A C3A C4A 119.7(7) . .
C2A C3A H3A 120.1 . .
C4A C3A H3A 120.1 . .
C5A C4A C3A 121.0(6) . .
C5A C4A H4A 119.5 . .
C3A C4A H4A 119.5 . .
C4A C5A C6A 120.3(7) . .
C4A C5A H5A 119.8 . .
C6A C5A H5A 119.8 . .
C1A C6A C5A 118.7(6) . .
C1A C6A C7A 125.1(6) . .
C5A C6A C7A 116.2(7) . .
O3A C7A N1A 121.9(6) . .
O3A C7A C6A 122.0(6) . .
N1A C7A C6A 116.1(6) . .
C9A C8A N1A 123.7(6) . .
C9A C8A C13A 119.9(6) . .
N1A C8A C13A 116.4(6) . .
C8A C9A C10A 121.1(6) . .
C8A C9A H9A 119.5 . .
C10A C9A H9A 119.5 . .
C11A C10A C9A 120.3(7) . .
C11A C10A H10A 119.9 . .
C9A C10A H10A 119.9 . .
C10A C11A C12A 121.7(6) . .
C10A C11A H11A 119.2 . .
C12A C11A H11A 119.2 . .
C11A C12A C13A 120.3(5) . .
C11A C12A C17A 121.6(5) . .
C13A C12A C17A 118.1(6) . .
C14A C13A C12A 119.4(5) . .
C14A C13A C8A 123.8(5) . .
C12A C13A C8A 116.7(6) . .
C15A C14A C13A 121.5(6) . .
C15A C14A H14A 119.2 . .
C13A C14A H14A 119.2 . .
C14A C15A C16A 121.1(6) . .
C14A C15A H15A 119.4 . .
C16A C15A H15A 119.4 . .
C17A C16A C15A 119.2(6) . .
C17A C16A H16A 120.4 . .
C15A C16A H16A 120.4 . .
C16A C17A N2A 122.2(5) . .
C16A C17A C12A 120.6(5) . .
N2A C17A C12A 117.2(5) . .
O4A C18A N2A 121.9(5) . .
O4A C18A C19A 122.8(5) . .
N2A C18A C19A 115.3(5) . .
C24A C19A C20A 118.5(6) . .
C24A C19A C18A 124.2(5) . .
C20A C19A C18A 117.2(6) . .
C21A C20A C19A 120.8(7) . .
C21A C20A H20A 119.6 . .
C19A C20A H20A 119.6 . .
C20A C21A C22A 120.7(6) . .
C20A C21A H21A 119.7 . .
C22A C21A H21A 119.7 . .
C23A C22A C21A 120.9(6) . .
C23A C22A H22A 119.6 . .
C21A C22A H22A 119.6 . .
O6A C23A C22A 124.1(6) . .
O6A C23A C24A 117.0(5) . .
C22A C23A C24A 118.9(6) . .
O5A C24A C19A 124.0(5) . .
O5A C24A C23A 115.8(6) . .
C19A C24A C23A 120.2(5) . .
C2B O1B Ga1 111.5(4) . .
C1B O2B Ga1 111.4(3) . .
C7B O3B K3 115.3(4) . 1_455
C24B O5B Ga4 110.9(4) . .
C23B O6B Ga4 109.4(4) . .
C7B N1B C8B 128.1(6) . .
C7B N1B H1B 116.0 . .
C8B N1B H1B 116.0 . .
C18B N2B C17B 125.1(6) . .
C18B N2B H2B 117.4 . .
C17B N2B H2B 117.4 . .
O2B C1B C2B 116.8(6) . .
O2B C1B C6B 123.9(5) . .
C2B C1B C6B 119.2(6) . .
O1B C2B C3B 120.9(6) . .
O1B C2B C1B 117.3(6) . .
C3B C2B C1B 121.8(7) . .
C2B C3B C4B 119.4(7) . .
C2B C3B H3B 120.3 . .
C4B C3B H3B 120.3 . .
C5B C4B C3B 118.8(7) . .
C5B C4B H4B 120.6 . .
C3B C4B H4B 120.6 . .
C4B C5B C6B 122.6(7) . .
C4B C5B H5B 118.7 . .
C6B C5B H5B 118.7 . .
C5B C6B C1B 117.9(6) . .
C5B C6B C7B 117.1(6) . .
C1B C6B C7B 125.0(6) . .
O3B C7B N1B 122.5(6) . .
O3B C7B C6B 120.8(6) . .
N1B C7B C6B 116.7(6) . .
O3B C7B K3 45.4(3) . 1_455
N1B C7B K3 116.1(4) . 1_455
C6B C7B K3 106.2(4) . 1_455
C9B C8B N1B 123.7(7) . .
C9B C8B C13B 118.2(6) . .
N1B C8B C13B 118.0(6) . .
C10B C9B C8B 122.3(7) . .
C10B C9B H9B 118.8 . .
C8B C9B H9B 118.8 . .
C9B C10B C11B 121.5(7) . .
C9B C10B H10B 119.2 . .
C11B C10B H10B 119.2 . .
C10B C11B C12B 119.7(6) . .
C10B C11B H11B 120.1 . .
C12B C11B H11B 120.1 . .
C17B C12B C13B 119.9(6) . .
C17B C12B C11B 122.2(6) . .
C13B C12B C11B 117.9(7) . .
C8B C13B C14B 122.4(6) . .
C8B C13B C12B 120.3(6) . .
C14B C13B C12B 117.4(6) . .
C15B C14B C13B 120.1(6) . .
C15B C14B H14B 120.0 . .
C13B C14B H14B 120.0 . .
C14B C15B C16B 123.0(7) . .
C14B C15B H15B 118.5 . .
C16B C15B H15B 118.5 . .
C15B C16B C17B 118.1(7) . .
C15B C16B H16B 121.0 . .
C17B C16B H16B 121.0 . .
C12B C17B C16B 121.5(6) . .
C12B C17B N2B 117.6(6) . .
C16B C17B N2B 120.8(6) . .
O4B C18B N2B 123.9(7) . .
O4B C18B C19B 121.1(8) . .
N2B C18B C19B 115.0(7) . .
C20B C19B C24B 120.1(7) . .
C20B C19B C18B 117.3(8) . .
C24B C19B C18B 122.6(7) . .
C19B C20B C21B 118.9(9) . .
C19B C20B H20B 120.5 . .
C21B C20B H20B 120.5 . .
C22B C21B C20B 120.9(9) . .
C22B C21B H21B 119.5 . .
C20B C21B H21B 119.5 . .
C21B C22B C23B 121.7(9) . .
C21B C22B H22B 119.2 . .
C23B C22B H22B 119.2 . .
O6B C23B C22B 122.7(7) . .
O6B C23B C24B 118.6(7) . .
C22B C23B C24B 118.7(8) . .
O5B C24B C23B 116.1(7) . .
O5B C24B C19B 124.3(6) . .
C23B C24B C19B 119.6(7) . .
C2C O1C Ga2 110.6(4) . .
C2C O1C K2 134.7(4) . .
Ga2 O1C K2 90.26(17) . .
C1C O2C Ga2 111.0(3) . .
C24C O5C Ga1 111.8(3) . .
C23C O6C Ga1 111.3(3) . .
C23C O6C K1 138.1(4) . .
Ga1 O6C K1 105.85(17) . .
C7C N1C C8C 128.9(6) . .
C7C N1C H1C 115.6 . .
C8C N1C H1C 115.6 . .
C18C N2C C17C 127.9(5) . .
C18C N2C H2C 116.0 . .
C17C N2C H2C 116.0 . .
O2C C1C C2C 116.7(5) . .
O2C C1C C6C 124.5(5) . .
C2C C1C C6C 118.8(6) . .
O1C C2C C1C 118.6(6) . .
O1C C2C C3C 122.5(6) . .
C1C C2C C3C 118.8(6) . .
C4C C3C C2C 121.5(6) . .
C4C C3C H3C 119.3 . .
C2C C3C H3C 119.3 . .
C5C C4C C3C 120.1(6) . .
C5C C4C H4C 120.0 . .
C3C C4C H4C 120.0 . .
C4C C5C C6C 120.5(7) . .
C4C C5C H5C 119.8 . .
C6C C5C H5C 119.8 . .
C5C C6C C1C 120.2(6) . .
C5C C6C C7C 116.1(6) . .
C1C C6C C7C 123.7(6) . .
O3C C7C N1C 123.4(6) . .
O3C C7C C6C 119.5(6) . .
N1C C7C C6C 117.0(6) . .
N1C C8C C9C 122.9(6) . .
N1C C8C C13C 118.2(5) . .
C9C C8C C13C 118.9(6) . .
C10C C9C C8C 121.5(7) . .
C10C C9C H9C 119.2 . .
C8C C9C H9C 119.2 . .
C11C C10C C9C 121.7(6) . .
C11C C10C H10C 119.2 . .
C9C C10C H10C 119.2 . .
C10C C11C C12C 120.8(6) . .
C10C C11C H11C 119.6 . .
C12C C11C H11C 119.6 . .
C11C C12C C17C 123.1(6) . .
C11C C12C C13C 119.2(6) . .
C17C C12C C13C 117.7(5) . .
C14C C13C C8C 123.7(5) . .
C14C C13C C12C 118.5(6) . .
C8C C13C C12C 117.8(5) . .
C15C C14C C13C 121.7(5) . .
C15C C14C H14C 119.2 . .
C13C C14C H14C 119.2 . .
C14C C15C C16C 120.5(6) . .
C14C C15C H15C 119.7 . .
C16C C15C H15C 119.7 . .
C17C C16C C15C 119.8(6) . .
C17C C16C H16C 120.1 . .
C15C C16C H16C 120.1 . .
C16C C17C N2C 120.3(6) . .
C16C C17C C12C 121.7(5) . .
N2C C17C C12C 117.8(5) . .
O4C C18C N2C 122.2(5) . .
O4C C18C C19C 122.3(5) . .
N2C C18C C19C 115.5(5) . .
C24C C19C C20C 117.7(5) . .
C24C C19C C18C 123.6(5) . .
C20C C19C C18C 118.7(5) . .
C21C C20C C19C 121.2(6) . .
C21C C20C H20C 119.4 . .
C19C C20C H20C 119.4 . .
C20C C21C C22C 122.1(7) . .
C20C C21C H21C 119.0 . .
C22C C21C H21C 119.0 . .
C23C C22C C21C 120.9(6) . .
C23C C22C H22C 119.6 . .
C21C C22C H22C 119.6 . .
O6C C23C C22C 125.3(5) . .
O6C C23C C24C 116.4(5) . .
C22C C23C C24C 118.3(6) . .
O5C C24C C19C 124.3(5) . .
O5C C24C C23C 116.0(5) . .
C19C C24C C23C 119.8(5) . .
C2D O1D Ga3 111.2(4) . .
C2D O1D K3 101.2(4) . .
Ga3 O1D K3 99.19(19) . .
C1D O2D Ga3 110.0(4) . .
C24D O5D Ga1 111.7(4) . .
C23D O6D Ga1 112.2(4) . .
C23D O6D K1 98.8(4) . .
Ga1 O6D K1 99.39(18) . .
C7D N1D C8D 125.4(7) . .
C7D N1D H1D 117.3 . .
C8D N1D H1D 117.3 . .
C18D N2D C17D 124.1(7) . .
C18D N2D H2D 117.9 . .
C17D N2D H2D 117.9 . .
O2D C1D C6D 124.4(6) . .
O2D C1D C2D 116.6(6) . .
C6D C1D C2D 119.0(7) . .
O1D C2D C3D 123.7(7) . .
O1D C2D C1D 117.2(6) . .
C3D C2D C1D 119.1(8) . .
C2D C3D C4D 122.4(9) . .
C2D C3D H3D 118.8 . .
C4D C3D H3D 118.8 . .
C3D C4D C5D 121.1(9) . .
C3D C4D H4D 119.5 . .
C5D C4D H4D 119.5 . .
C4D C5D C6D 117.6(9) . .
C4D C5D H5D 121.2 . .
C6D C5D H5D 121.2 . .
C1D C6D C5D 120.7(7) . .
C1D C6D C7D 122.7(7) . .
C5D C6D C7D 116.4(8) . .
O3D C7D N1D 122.0(8) . .
O3D C7D C6D 121.3(8) . .
N1D C7D C6D 116.7(7) . .
C9D C8D N1D 123.2(8) . .
C9D C8D C13D 119.2(7) . .
N1D C8D C13D 117.6(6) . .
C8D C9D C10D 121.2(9) . .
C8D C9D H9D 119.4 . .
C10D C9D H9D 119.4 . .
C11D C10D C9D 121.5(8) . .
C11D C10D H10D 119.2 . .
C9D C10D H10D 119.2 . .
C10D C11D C12D 118.2(7) . .
C10D C11D H11D 120.9 . .
C12D C11D H11D 120.9 . .
C17D C12D C13D 119.4(6) . .
C17D C12D C11D 120.2(6) . .
C13D C12D C11D 120.3(7) . .
C14D C13D C12D 118.3(7) . .
C14D C13D C8D 122.2(6) . .
C12D C13D C8D 119.5(6) . .
C15D C14D C13D 120.5(8) . .
C15D C14D H14D 119.8 . .
C13D C14D H14D 119.8 . .
C14D C15D C16D 121.0(9) . .
C14D C15D H15D 119.5 . .
C16D C15D H15D 119.5 . .
C17D C16D C15D 122.1(9) . .
C17D C16D H16D 119.0 . .
C15D C16D H16D 119.0 . .
C16D C17D C12D 118.5(7) . .
C16D C17D N2D 124.6(7) . .
C12D C17D N2D 116.8(7) . .
O4D C18D N2D 125.8(9) . .
O4D C18D C19D 120.6(8) . .
N2D C18D C19D 113.6(8) . .
C24D C19D C20D 117.7(8) . .
C24D C19D C18D 124.4(7) . .
C20D C19D C18D 117.9(8) . .
C21D C20D C19D 121.7(10) . .
C21D C20D H20D 119.2 . .
C19D C20D H20D 119.2 . .
C22D C21D C20D 119.3(8) . .
C22D C21D H21D 120.3 . .
C20D C21D H21D 120.3 . .
C21D C22D C23D 122.6(9) . .
C21D C22D H22D 118.7 . .
C23D C22D H22D 118.7 . .
O6D C23D C22D 124.9(8) . .
O6D C23D C24D 114.9(6) . .
C22D C23D C24D 120.2(8) . .
O5D C24D C19D 124.0(6) . .
O5D C24D C23D 117.6(7) . .
C19D C24D C23D 118.3(6) . .
C2E O1E Ga3 111.7(4) . .
C2E O1E K3 135.0(4) . .
Ga3 O1E K3 105.53(18) . .
C1E O2E Ga3 112.0(4) . .
C7E O3E K2 111.8(5) . 1_545
C24E O5E Ga4 112.4(4) . .
C23E O6E Ga4 112.6(4) . .
C7E N1E C8E 127.0(6) . .
C7E N1E H1E 116.5 . .
C8E N1E H1E 116.5 . .
C17E N2E C18E 128.2(5) . .
C17E N2E H2E 115.9 . .
C18E N2E H2E 115.9 . .
O2E C1E C6E 125.6(6) . .
O2E C1E C2E 114.1(6) . .
C6E C1E C2E 120.3(6) . .
O1E C2E C3E 123.4(7) . .
O1E C2E C1E 117.8(5) . .
C3E C2E C1E 118.8(7) . .
C2E C3E C4E 119.8(8) . .
C2E C3E H3E 120.1 . .
C4E C3E H3E 120.1 . .
C5E C4E C3E 120.0(8) . .
C5E C4E H4E 120.0 . .
C3E C4E H4E 120.0 . .
C4E C5E C6E 123.2(8) . .
C4E C5E H5E 118.4 . .
C6E C5E H5E 118.4 . .
C1E C6E C5E 117.5(7) . .
C1E C6E C7E 123.5(6) . .
C5E C6E C7E 119.0(6) . .
O3E C7E N1E 121.9(6) . .
O3E C7E C6E 120.7(6) . .
N1E C7E C6E 117.3(6) . .
O3E C7E K2 48.4(4) . 1_545
N1E C7E K2 131.3(5) . 1_545
C6E C7E K2 93.5(4) . 1_545
C9E C8E N1E 123.3(6) . .
C9E C8E C13E 118.7(6) . .
N1E C8E C13E 118.0(5) . .
C10E C9E C8E 122.5(7) . .
C10E C9E H9E 118.8 . .
C8E C9E H9E 118.8 . .
C9E C10E C11E 121.7(7) . .
C9E C10E H10E 119.1 . .
C11E C10E H10E 119.1 . .
C10E C11E C12E 119.6(7) . .
C10E C11E H11E 120.2 . .
C12E C11E H11E 120.2 . .
C11E C12E C17E 122.8(6) . .
C11E C12E C13E 118.5(6) . .
C17E C12E C13E 118.7(5) . .
C8E C13E C14E 121.9(6) . .
C8E C13E C12E 118.9(5) . .
C14E C13E C12E 119.2(6) . .
C15E C14E C13E 119.8(6) . .
C15E C14E H14E 120.1 . .
C13E C14E H14E 120.1 . .
C14E C15E C16E 122.0(6) . .
C14E C15E H15E 119.0 . .
C16E C15E H15E 119.0 . .
C17E C16E C15E 120.7(7) . .
C17E C16E H16E 119.6 . .
C15E C16E H16E 119.6 . .
C16E C17E N2E 122.4(6) . .
C16E C17E C12E 119.6(6) . .
N2E C17E C12E 118.0(5) . .
O4E C18E N2E 121.7(6) . .
O4E C18E C19E 121.3(6) . .
N2E C18E C19E 117.0(5) . .
C20E C19E C24E 120.4(6) . .
C20E C19E C18E 117.2(6) . .
C24E C19E C18E 122.4(6) . .
C21E C20E C19E 120.8(6) . .
C21E C20E H20E 119.6 . .
C19E C20E H20E 119.6 . .
C20E C21E C22E 122.1(6) . .
C20E C21E H21E 119.0 . .
C22E C21E H21E 119.0 . .
C21E C22E C23E 119.6(6) . .
C21E C22E H22E 120.2 . .
C23E C22E H22E 120.2 . .
O6E C23E C22E 125.0(6) . .
O6E C23E C24E 115.4(6) . .
C22E C23E C24E 119.5(6) . .
O5E C24E C19E 126.5(6) . .
O5E C24E C23E 116.0(5) . .
C19E C24E C23E 117.4(6) . .
C2F O1F Ga3 112.0(4) . .
C1F O2F Ga3 111.2(4) . .
C24F O5F Ga2 111.7(4) . .
C23F O6F Ga2 110.7(4) . .
C23F O6F K2 134.4(4) . .
Ga2 O6F K2 88.41(17) . .
C7F N1F C8F 129.7(5) . .
C7F N1F H1F 115.1 . .
C8F N1F H1F 115.1 . .
C18F N2F C17F 125.9(5) . .
C18F N2F H2F 117.1 . .
C17F N2F H2F 117.1 . .
O2F C1F C6F 123.1(6) . .
O2F C1F C2F 118.1(5) . .
C6F C1F C2F 118.7(6) . .
C3F C2F O1F 123.2(6) . .
C3F C2F C1F 121.6(7) . .
O1F C2F C1F 115.2(6) . .
C2F C3F C4F 120.1(7) . .
C2F C3F H3F 119.9 . .
C4F C3F H3F 119.9 . .
C5F C4F C3F 119.8(7) . .
C5F C4F H4F 120.1 . .
C3F C4F H4F 120.1 . .
C4F C5F C6F 120.7(7) . .
C4F C5F H5F 119.7 . .
C6F C5F H5F 119.7 . .
C1F C6F C5F 119.0(6) . .
C1F C6F C7F 124.5(6) . .
C5F C6F C7F 116.5(6) . .
O3F C7F N1F 121.4(6) . .
O3F C7F C6F 121.8(6) . .
N1F C7F C6F 116.8(6) . .
C9F C8F N1F 122.5(6) . .
C9F C8F C13F 119.8(6) . .
N1F C8F C13F 117.7(5) . .
C8F C9F C10F 121.4(7) . .
C8F C9F H9F 119.3 . .
C10F C9F H9F 119.3 . .
C9F C10F C11F 121.9(7) . .
C9F C10F H10F 119.0 . .
C11F C10F H10F 119.0 . .
C12F C11F C10F 118.7(7) . .
C12F C11F H11F 120.6 . .
C10F C11F H11F 120.6 . .
C11F C12F C13F 120.0(6) . .
C11F C12F C17F 121.8(6) . .
C13F C12F C17F 118.2(5) . .
C14F C13F C8F 123.6(6) . .
C14F C13F C12F 118.5(6) . .
C8F C13F C12F 117.9(5) . .
C15F C14F C13F 121.2(6) . .
C15F C14F H14F 119.4 . .
C13F C14F H14F 119.4 . .
C14F C15F C16F 121.1(7) . .
C14F C15F H15F 119.4 . .
C16F C15F H15F 119.4 . .
C17F C16F C15F 120.6(7) . .
C17F C16F H16F 119.7 . .
C15F C16F H16F 119.7 . .
C16F C17F N2F 122.9(6) . .
C16F C17F C12F 120.3(6) . .
N2F C17F C12F 116.8(5) . .
O4F C18F N2F 123.1(6) . .
O4F C18F C19F 123.7(6) . .
N2F C18F C19F 113.2(6) . .
C20F C19F C24F 119.2(6) . .
C20F C19F C18F 115.8(6) . .
C24F C19F C18F 125.0(6) . .
C21F C20F C19F 121.9(7) . .
C21F C20F H20F 119.1 . .
C19F C20F H20F 119.1 . .
C20F C21F C22F 119.8(7) . .
C20F C21F H21F 120.1 . .
C22F C21F H21F 120.1 . .
C23F C22F C21F 121.1(7) . .
C23F C22F H22F 119.4 . .
C21F C22F H22F 119.4 . .
O6F C23F C22F 123.3(6) . .
O6F C23F C24F 117.8(6) . .
C22F C23F C24F 118.8(6) . .
O5F C24F C19F 124.7(5) . .
O5F C24F C23F 116.2(6) . .
C19F C24F C23F 119.1(6) . .
P1G C1G H1G1 109.5 . .
P1G C1G H1G2 109.5 . .
H1G1 C1G H1G2 109.5 . .
P1G C1G H1G3 109.5 . .
H1G1 C1G H1G3 109.5 . .
H1G2 C1G H1G3 109.5 . .
P1G C2G H2G1 109.5 . .
P1G C2G H2G2 109.5 . .
H2G1 C2G H2G2 109.5 . .
P1G C2G H2G3 109.5 . .
H2G1 C2G H2G3 109.5 . .
H2G2 C2G H2G3 109.5 . .
P1G C3G H3G1 109.5 . .
P1G C3G H3G2 109.5 . .
H3G1 C3G H3G2 109.5 . .
P1G C3G H3G3 109.5 . .
H3G1 C3G H3G3 109.5 . .
H3G2 C3G H3G3 109.5 . .
C2G P1G C3G 107.8(3) . .
C2G P1G C4G 108.7(4) . .
C3G P1G C4G 112.2(4) . .
C2G P1G C1G 107.7(4) . .
C3G P1G C1G 106.8(4) . .
C4G P1G C1G 113.4(4) . .
C5G C4G P1G 115.0(6) . .
C5G C4G H4G1 108.5 . .
P1G C4G H4G1 108.5 . .
C5G C4G H4G2 108.5 . .
P1G C4G H4G2 108.5 . .
H4G1 C4G H4G2 107.5 . .
C6G C5G C10G 119.1(7) . .
C6G C5G C4G 119.8(7) . .
C10G C5G C4G 121.0(7) . .
C5G C6G C7G 120.9(8) . .
C5G C6G C12G 122.3(8) . .
C7G C6G C12G 116.8(7) . .
C6G C7G C8G 117.4(9) . .
C6G C7G H7G 121.3 . .
C8G C7G H7G 121.3 . .
C9G C8G C7G 120.1(9) . .
C9G C8G C13G 123.5(10) . .
C7G C8G C13G 116.3(10) . .
C8G C9G C10G 124.1(8) . .
C8G C9G H9G 118.0 . .
C10G C9G H9G 118.0 . .
C9G C10G C5G 118.0(7) . .
C9G C10G C11G 119.3(7) . .
C5G C10G C11G 122.7(8) . .
P1H C1H H1H1 109.5 . .
P1H C1H H1H2 109.5 . .
H1H1 C1H H1H2 109.5 . .
P1H C1H H1H3 109.5 . .
H1H1 C1H H1H3 109.5 . .
H1H2 C1H H1H3 109.5 . .
P1H C2H H2H1 109.5 . .
P1H C2H H2H2 109.5 . .
H2H1 C2H H2H2 109.5 . .
P1H C2H H2H3 109.5 . .
H2H1 C2H H2H3 109.5 . .
H2H2 C2H H2H3 109.5 . .
P1H C3H H3H1 109.5 . .
P1H C3H H3H2 109.5 . .
H3H1 C3H H3H2 109.5 . .
P1H C3H H3H3 109.5 . .
H3H1 C3H H3H3 109.5 . .
H3H2 C3H H3H3 109.5 . .
C1H P1H C3H 107.8(4) . .
C1H P1H C2H 108.9(4) . .
C3H P1H C2H 109.2(4) . .
C1H P1H C4H 111.6(4) . .
C3H P1H C4H 112.3(4) . .
C2H P1H C4H 107.1(4) . .
C5H C4H P1H 117.3(5) . .
C5H C4H H4H1 108.0 . .
P1H C4H H4H1 108.0 . .
C5H C4H H4H2 108.0 . .
P1H C4H H4H2 108.0 . .
H4H1 C4H H4H2 107.2 . .
C10H C5H C6H 122.0(8) . .
C10H C5H C4H 118.2(8) . .
C6H C5H C4H 119.8(7) . .
C7H C6H C5H 117.5(10) . .
C7H C6H C12H 118.7(10) . .
C5H C6H C12H 123.7(8) . .
C6H C7H C8H 119.6(13) . .
C6H C7H H7H 120.2 . .
C8H C7H H7H 120.2 . .
C9H C8H C7H 122.1(12) . .
C9H C8H C13H 121.1(14) . .
C7H C8H C13H 116.9(15) . .
C8H C9H C10H 120.9(12) . .
C8H C9H H9H 119.5 . .
C10H C9H H9H 119.5 . .
C9H C10H C5H 117.7(10) . .
C9H C10H C11H 117.3(9) . .
C5H C10H C11H 125.0(8) . .
P1I C1I H1I1 109.5 . .
P1I C1I H1I2 109.5 . .
H1I1 C1I H1I2 109.5 . .
P1I C1I H1I3 109.5 . .
H1I1 C1I H1I3 109.5 . .
H1I2 C1I H1I3 109.5 . .
P1I C2I H2I1 109.5 . .
P1I C2I H2I2 109.5 . .
H2I1 C2I H2I2 109.5 . .
P1I C2I H2I3 109.5 . .
H2I1 C2I H2I3 109.5 . .
H2I2 C2I H2I3 109.5 . .
P1I C3I H3I1 109.5 . .
P1I C3I H3I2 109.5 . .
H3I1 C3I H3I2 109.5 . .
P1I C3I H3I3 109.5 . .
H3I1 C3I H3I3 109.5 . .
H3I2 C3I H3I3 109.5 . .
C1I P1I C3I 112.1(8) . .
C1I P1I C2I 110.2(7) . .
C3I P1I C2I 110.3(7) . .
C1I P1I C4I 111.0(7) . .
C3I P1I C4I 107.3(5) . .
C2I P1I C4I 105.7(6) . .
C5I C4I P1I 115.0 . .
C5I C4I H4I1 108.5 . .
P1I C4I H4I1 108.5 . .
C5I C4I H4I2 108.5 . .
P1I C4I H4I2 108.5 . .
H4I1 C4I H4I2 107.5 . .
C6I C5I C10I 116.3 . .
C6I C5I C4I 119.3 . .
C10I C5I C4I 124.4 . .
C5I C6I C7I 122.3 . .
C5I C6I C12I 123.7 . .
C7I C6I C12I 113.9 . .
C6I C7I C8I 114.6 . .
C6I C7I H7I 122.7 . .
C8I C7I H7I 122.7 . .
C9I C8I C7I 124.2 . .
C9I C8I C13I 120.6 . .
C7I C8I C13I 114.7 . .
C8I C9I C10I 119.4 . .
C8I C9I H9I 120.3 . .
C10I C9I H9I 120.3 . .
C9I C10I C5I 122.8 . .
C9I C10I C11I 118.6 . .
C5I C10I C11I 118.5 . .
P1J C1J H1J1 109.5 . .
P1J C1J H1J2 109.5 . .
H1J1 C1J H1J2 109.5 . .
P1J C1J H1J3 109.5 . .
H1J1 C1J H1J3 109.5 . .
H1J2 C1J H1J3 109.5 . .
P1J C2J H2J1 109.5 . .
P1J C2J H2J2 109.5 . .
H2J1 C2J H2J2 109.5 . .
P1J C2J H2J3 109.5 . .
H2J1 C2J H2J3 109.5 . .
H2J2 C2J H2J3 109.5 . .
P1J C3J H3J1 109.5 . .
P1J C3J H3J2 109.5 . .
H3J1 C3J H3J2 109.5 . .
P1J C3J H3J3 109.5 . .
H3J1 C3J H3J3 109.5 . .
H3J2 C3J H3J3 109.5 . .
C2J P1J C3J 112.1(5) . .
C2J P1J C1J 105.8(6) . .
C3J P1J C1J 105.3(6) . .
C2J P1J C4J 114.2(4) . .
C3J P1J C4J 110.5(4) . .
C1J P1J C4J 108.5(4) . .
C5J C4J P1J 115.0 . .
C5J C4J H4J1 108.5 . .
P1J C4J H4J1 108.5 . .
C5J C4J H4J2 108.5 . .
P1J C4J H4J2 108.5 . .
H4J1 C4J H4J2 107.5 . .
C6J C5J C10J 116.2 . .
C6J C5J C4J 119.4 . .
C10J C5J C4J 124.4 . .
C5J C6J C7J 122.3 . .
C5J C6J C12J 123.7 . .
C7J C6J C12J 114.0 . .
C6J C7J C8J 114.7 . .
C6J C7J H7J 122.7 . .
C8J C7J H7J 122.7 . .
C9J C8J C7J 124.2 . .
C9J C8J C13J 120.6 . .
C7J C8J C13J 114.6 . .
C8J C9J C10J 119.4 . .
C8J C9J H9J 120.3 . .
C10J C9J H9J 120.3 . .
C9J C10J C5J 122.8 . .
C9J C10J C11J 118.6 . .
C5J C10J C11J 118.5 . .
C2L P1L C4M 113.7(5) . .
C2L P1L C4L 113.7(4) . .
C4M P1L C4L 103.3(6) . .
C2L P1L C3L 106.6(5) . .
C4M P1L C3L 109.5(5) . .
C4L P1L C3L 110.0(5) . .
P1L C2L H2L1 109.5 . .
P1L C2L H2L2 109.5 . .
H2L1 C2L H2L2 109.5 . .
P1L C2L H2L3 109.5 . .
H2L1 C2L H2L3 109.5 . .
H2L2 C2L H2L3 109.5 . .
P1L C3L H3L1 109.5 . .
P1L C3L H3L2 109.5 . .
H3L1 C3L H3L2 109.5 . .
P1L C3L H3L3 109.5 . .
H3L1 C3L H3L3 109.5 . .
H3L2 C3L H3L3 109.5 . .
C5L C4L P1L 103.9(5) . .
C5L C4L H4L1 111.0 . .
P1L C4L H4L1 111.0 . .
C5L C4L H4L2 111.0 . .
P1L C4L H4L2 111.0 . .
H4L1 C4L H4L2 109.0 . .
C6L C5L C10L 120.0 . .
C6L C5L C4L 121.1(7) . .
C10L C5L C4L 118.9(7) . .
C5L C6L C7L 120.0 . .
C5L C6L C12L 120.2(6) . .
C7L C6L C12L 118.4(6) . .
C6L C7L C8L 120.0 . .
C6L C7L H7L 120.0 . .
C8L C7L H7L 120.0 . .
C7L C8L C9L 120.0 . .
C7L C8L C13L 117.6(6) . .
C9L C8L C13L 121.9(6) . .
C10L C9L C8L 120.0 . .
C10L C9L H9L 120.0 . .
C8L C9L H9L 120.0 . .
C9L C10L C5L 120.0 . .
C9L C10L C11L 115.8(7) . .
C5L C10L C11L 123.2(7) . .
C5M C4M P1L 101.8(5) . .
C5M C4M H4M1 111.4 . .
P1L C4M H4M1 111.4 . .
C5M C4M H4M2 111.4 . .
P1L C4M H4M2 111.4 . .
H4M1 C4M H4M2 109.3 . .
C6M C5M C10M 110.8(12) . .
C6M C5M C4M 131.5(15) . .
C10M C5M C4M 117.6(13) . .
C10M C9M C8M 120.9(13) . .
C10M C9M H9M 119.6 . .
C8M C9M H9M 119.6 . .
C9M C10M C11M 120.9(14) . .
C9M C10M C5M 119.5(12) . .
C11M C10M C5M 117.7(13) . .
C1N O1N K3 155.4(9) . .
C1N N1N C2N 118.2(16) . .
C1N N1N C3N 116.2(14) . .
C2N N1N C3N 125.3(17) . .
O1N C1N N1N 121.6(16) . .
O1N C1N H1N 119.2 . .
N1N C1N H1N 119.2 . .
C1O O1O K3 156.0(11) . .
C1P O1P K1 141.8(9) . .
C1Q O1Q K2 127.1(17) . .
K1 O1R K1 110.6(2) 2_557 .

loop_
_geom_bond_atom_site_label_1
_geom_bond_atom_site_label_2
_geom_bond_distance
_geom_bond_site_symmetry_2
K1 O6C 2.636(4) .
K1 O1R 2.662(5) 2_557
K1 O1U 2.662(10) .
K1 O1P 2.808(8) .
K1 O6D 2.826(5) .
K1 O1T 2.868(14) .
K1 O1R 3.381(7) .
K2 O1V 2.50(3) .
K2 O1X 2.58(4) .
K2 O1W 2.64(4) .
K2 O1C 2.754(5) .
K2 O6A 2.756(5) .
K2 O3E 2.790(7) 1_565
K2 O6F 2.807(5) .
K2 O1Q 2.86(2) .
K2 C7E 3.462(7) 1_565
K3 O1E 2.597(5) .
K3 O3B 2.700(5) 1_655
K3 O1N 2.719(8) .
K3 O1O 2.731(12) .
K3 O1D 2.768(5) .
K3 O1S 2.891(13) .
K3 C7B 3.425(6) 1_655
Ga1 O5C 1.958(3) .
Ga1 O1B 1.961(5) .
Ga1 O5D 1.966(5) .
Ga1 O6D 1.968(4) .
Ga1 O6C 1.972(4) .
Ga1 O2B 1.988(4) .
Ga2 O5F 1.972(4) .
Ga2 O1C 1.972(4) .
Ga2 O5A 1.977(4) .
Ga2 O6A 1.981(4) .
Ga2 O2C 1.983(4) .
Ga2 O6F 1.988(5) .
Ga3 O1E 1.955(4) .
Ga3 O1F 1.969(5) .
Ga3 O1D 1.970(4) .
Ga3 O2D 1.975(5) .
Ga3 O2F 1.993(4) .
Ga3 O2E 1.994(4) .
Ga4 O6E 1.966(5) .
Ga4 O5B 1.968(5) .
Ga4 O5E 1.969(4) .
Ga4 O1A 1.979(4) .
Ga4 O2A 1.983(5) .
Ga4 O6B 1.986(5) .
O1A C2A 1.321(9) .
O2A C1A 1.356(8) .
O3A C7A 1.228(8) .
O4A C18A 1.245(7) .
O5A C24A 1.355(7) .
O6A C23A 1.350(8) .
N1A C7A 1.377(8) .
N1A C8A 1.407(8) .
N1A H1A 0.8600 .
N2A C18A 1.350(7) .
N2A C17A 1.413(7) .
N2A H2A 0.8600 .
C1A C6A 1.414(10) .
C1A C2A 1.415(9) .
C2A C3A 1.394(10) .
C3A C4A 1.406(12) .
C3A H3A 0.9300 .
C4A C5A 1.378(11) .
C4A H4A 0.9300 .
C5A C6A 1.424(9) .
C5A H5A 0.9300 .
C6A C7A 1.463(10) .
C8A C9A 1.375(10) .
C8A C13A 1.456(9) .
C9A C10A 1.397(10) .
C9A H9A 0.9300 .
C10A C11A 1.344(9) .
C10A H10A 0.9300 .
C11A C12A 1.397(9) .
C11A H11A 0.9300 .
C12A C13A 1.422(8) .
C12A C17A 1.449(8) .
C13A C14A 1.395(9) .
C14A C15A 1.349(9) .
C14A H14A 0.9300 .
C15A C16A 1.426(9) .
C15A H15A 0.9300 .
C16A C17A 1.368(9) .
C16A H16A 0.9300 .
C18A C19A 1.467(9) .
C19A C24A 1.389(9) .
C19A C20A 1.409(8) .
C20A C21A 1.364(10) .
C20A H20A 0.9300 .
C21A C22A 1.379(11) .
C21A H21A 0.9300 .
C22A C23A 1.371(9) .
C22A H22A 0.9300 .
C23A C24A 1.427(9) .
O1B C2B 1.358(8) .
O2B C1B 1.344(8) .
O3B C7B 1.249(8) .
O3B K3 2.700(5) 1_455
O4B C18B 1.204(9) .
O5B C24B 1.329(8) .
O6B C23B 1.319(10) .
N1B C7B 1.358(9) .
N1B C8B 1.404(8) .
N1B H1B 0.8600 .
N2B C18B 1.357(10) .
N2B C17B 1.412(8) .
N2B H2B 0.8600 .
C1B C2B 1.382(9) .
C1B C6B 1.419(9) .
C2B C3B 1.375(11) .
C3B C4B 1.401(11) .
C3B H3B 0.9300 .
C4B C5B 1.377(10) .
C4B H4B 0.9300 .
C5B C6B 1.383(10) .
C5B H5B 0.9300 .
C6B C7B 1.468(9) .
C7B K3 3.425(6) 1_455
C8B C9B 1.393(9) .
C8B C13B 1.422(10) .
C9B C10B 1.362(10) .
C9B H9B 0.9300 .
C10B C11B 1.371(11) .
C10B H10B 0.9300 .
C11B C12B 1.443(10) .
C11B H11B 0.9300 .
C12B C17B 1.386(10) .
C12B C13B 1.431(9) .
C13B C14B 1.431(9) .
C14B C15B 1.356(10) .
C14B H14B 0.9300 .
C15B C16B 1.385(10) .
C15B H15B 0.9300 .
C16B C17B 1.393(10) .
C16B H16B 0.9300 .
C18B C19B 1.506(10) .
C19B C20B 1.377(12) .
C19B C24B 1.418(11) .
C20B C21B 1.413(13) .
C20B H20B 0.9300 .
C21B C22B 1.358(14) .
C21B H21B 0.9300 .
C22B C23B 1.379(12) .
C22B H22B 0.9300 .
C23B C24B 1.416(10) .
O1C C2C 1.300(8) .
O2C C1C 1.307(7) .
O3C C7C 1.254(9) .
O4C C18C 1.225(7) .
O5C C24C 1.320(7) .
O6C C23C 1.320(8) .
N1C C7C 1.323(9) .
N1C C8C 1.389(8) .
N1C H1C 0.8600 .
N2C C18C 1.362(8) .
N2C C17C 1.392(7) .
N2C H2C 0.8600 .
C1C C2C 1.410(9) .
C1C C6C 1.416(9) .
C2C C3C 1.413(9) .
C3C C4C 1.374(10) .
C3C H3C 0.9300 .
C4C C5C 1.374(10) .
C4C H4C 0.9300 .
C5C C6C 1.402(10) .
C5C H5C 0.9300 .
C6C C7C 1.504(10) .
C8C C9C 1.393(9) .
C8C C13C 1.442(9) .
C9C C10C 1.370(10) .
C9C H9C 0.9300 .
C10C C11C 1.356(11) .
C10C H10C 0.9300 .
C11C C12C 1.403(9) .
C11C H11C 0.9300 .
C12C C17C 1.415(9) .
C12C C13C 1.455(8) .
C13C C14C 1.402(8) .
C14C C15C 1.353(9) .
C14C H14C 0.9300 .
C15C C16C 1.418(9) .
C15C H15C 0.9300 .
C16C C17C 1.360(9) .
C16C H16C 0.9300 .
C18C C19C 1.467(8) .
C19C C24C 1.407(8) .
C19C C20C 1.431(9) .
C20C C21C 1.323(10) .
C20C H20C 0.9300 .
C21C C22C 1.383(10) .
C21C H21C 0.9300 .
C22C C23C 1.376(9) .
C22C H22C 0.9300 .
C23C C24C 1.448(8) .
O1D C2D 1.307(9) .
O2D C1D 1.339(8) .
O3D C7D 1.250(10) .
O4D C18D 1.236(11) .
O5D C24D 1.325(8) .
O6D C23D 1.350(9) .
N1D C7D 1.370(10) .
N1D C8D 1.381(9) .
N1D H1D 0.8600 .
N2D C18D 1.350(11) .
N2D C17D 1.454(9) .
N2D H2D 0.8600 .
C1D C6D 1.388(10) .
C1D C2D 1.442(10) .
C2D C3D 1.350(11) .
C3D C4D 1.366(15) .
C3D H3D 0.9300 .
C4D C5D 1.405(15) .
C4D H4D 0.9300 .
C5D C6D 1.426(11) .
C5D H5D 0.9300 .
C6D C7D 1.499(11) .
C8D C9D 1.346(11) .
C8D C13D 1.450(10) .
C9D C10D 1.451(13) .
C9D H9D 0.9300 .
C10D C11D 1.373(13) .
C10D H10D 0.9300 .
C11D C12D 1.436(11) .
C11D H11D 0.9300 .
C12D C17D 1.419(10) .
C12D C13D 1.428(9) .
C13D C14D 1.421(11) .
C14D C15D 1.330(12) .
C14D H14D 0.9300 .
C15D C16D 1.394(12) .
C15D H15D 0.9300 .
C16D C17D 1.356(12) .
C16D H16D 0.9300 .
C18D C19D 1.497(12) .
C19D C24D 1.409(11) .
C19D C20D 1.433(12) .
C20D C21D 1.359(15) .
C20D H20D 0.9300 .
C21D C22D 1.355(14) .
C21D H21D 0.9300 .
C22D C23D 1.359(11) .
C22D H22D 0.9300 .
C23D C24D 1.421(10) .
O1E C2E 1.324(8) .
O2E C1E 1.337(7) .
O3E C7E 1.262(8) .
O3E K2 2.790(7) 1_545
O4E C18E 1.244(8) .
O5E C24E 1.311(7) .
O6E C23E 1.317(8) .
N1E C7E 1.342(8) .
N1E C8E 1.418(8) .
N1E H1E 0.8600 .
N2E C17E 1.384(8) .
N2E C18E 1.385(8) .
N2E H2E 0.8600 .
C1E C6E 1.378(10) .
C1E C2E 1.464(10) .
C2E C3E 1.362(10) .
C3E C4E 1.419(12) .
C3E H3E 0.9300 .
C4E C5E 1.339(12) .
C4E H4E 0.9300 .
C5E C6E 1.398(10) .
C5E H5E 0.9300 .
C6E C7E 1.457(10) .
C7E K2 3.462(7) 1_545
C8E C9E 1.360(10) .
C8E C13E 1.419(9) .
C9E C10E 1.356(11) .
C9E H9E 0.9300 .
C10E C11E 1.359(11) .
C10E H10E 0.9300 .
C11E C12E 1.412(9) .
C11E H11E 0.9300 .
C12E C17E 1.427(9) .
C12E C13E 1.440(9) .
C13E C14E 1.428(9) .
C14E C15E 1.349(10) .
C14E H14E 0.9300 .
C15E C16E 1.400(11) .
C15E H15E 0.9300 .
C16E C17E 1.382(10) .
C16E H16E 0.9300 .
C18E C19E 1.469(9) .
C19E C20E 1.394(9) .
C19E C24E 1.413(9) .
C20E C21E 1.364(9) .
C20E H20E 0.9300 .
C21E C22E 1.387(10) .
C21E H21E 0.9300 .
C22E C23E 1.391(10) .
C22E H22E 0.9300 .
C23E C24E 1.475(9) .
O1F C2F 1.374(8) .
O2F C1F 1.333(7) .
O3F C7F 1.249(7) .
O4F C18F 1.198(8) .
O5F C24F 1.324(7) .
O6F C23F 1.315(8) .
N1F C7F 1.339(9) .
N1F C8F 1.408(8) .
N1F H1F 0.8600 .
N2F C18F 1.399(8) .
N2F C17F 1.401(8) .
N2F H2F 0.8600 .
C1F C6F 1.384(9) .
C1F C2F 1.423(9) .
C2F C3F 1.338(10) .
C3F C4F 1.422(11) .
C3F H3F 0.9300 .
C4F C5F 1.351(11) .
C4F H4F 0.9300 .
C5F C6F 1.436(10) .
C5F H5F 0.9300 .
C6F C7F 1.460(10) .
C8F C9F 1.330(10) .
C8F C13F 1.428(9) .
C9F C10F 1.367(12) .
C9F H9F 0.9300 .
C10F C11F 1.393(11) .
C10F H10F 0.9300 .
C11F C12F 1.361(9) .
C11F H11F 0.9300 .
C12F C13F 1.451(9) .
C12F C17F 1.458(9) .
C13F C14F 1.395(9) .
C14F C15F 1.362(11) .
C14F H14F 0.9300 .
C15F C16F 1.421(11) .
C15F H15F 0.9300 .
C16F C17F 1.338(9) .
C16F H16F 0.9300 .
C18F C19F 1.489(10) .
C19F C20F 1.399(9) .
C19F C24F 1.400(9) .
C20F C21F 1.350(10) .
C20F H20F 0.9300 .
C21F C22F 1.394(10) .
C21F H21F 0.9300 .
C22F C23F 1.383(9) .
C22F H22F 0.9300 .
C23F C24F 1.433(9) .
C1G P1G 1.816(9) .
C1G H1G1 0.9600 .
C1G H1G2 0.9600 .
C1G H1G3 0.9600 .
C2G P1G 1.758(7) .
C2G H2G1 0.9600 .
C2G H2G2 0.9600 .
C2G H2G3 0.9600 .
C3G P1G 1.784(7) .
C3G H3G1 0.9600 .
C3G H3G2 0.9600 .
C3G H3G3 0.9600 .
P1G C4G 1.803(9) .
C4G C5G 1.518(11) .
C4G H4G1 0.9700 .
C4G H4G2 0.9700 .
C5G C6G 1.388(11) .
C5G C10G 1.407(11) .
C6G C7G 1.401(12) .
C6G C12G 1.547(12) .
C7G C8G 1.434(14) .
C7G H7G 0.9300 .
C8G C9G 1.303(13) .
C8G C13G 1.592(14) .
C9G C10G 1.382(12) .
C9G H9G 0.9300 .
C10G C11G 1.522(13) .
C1H P1H 1.761(7) .
C1H H1H1 0.9600 .
C1H H1H2 0.9600 .
C1H H1H3 0.9600 .
C2H P1H 1.771(8) .
C2H H2H1 0.9600 .
C2H H2H2 0.9600 .
C2H H2H3 0.9600 .
C3H P1H 1.761(7) .
C3H H3H1 0.9600 .
C3H H3H2 0.9600 .
C3H H3H3 0.9600 .
P1H C4H 1.828(6) .
C4H C5H 1.508(11) .
C4H H4H1 0.9700 .
C4H H4H2 0.9700 .
C5H C10H 1.391(12) .
C5H C6H 1.431(13) .
C6H C7H 1.379(14) .
C6H C12H 1.506(14) .
C7H C8H 1.396(19) .
C7H H7H 0.9300 .
C8H C9H 1.35(2) .
C8H C13H 1.542(18) .
C9H C10H 1.386(13) .
C9H H9H 0.9300 .
C10H C11H 1.474(13) .
C1I P1I 1.716(13) .
C1I H1I1 0.9600 .
C1I H1I2 0.9600 .
C1I H1I3 0.9600 .
C2I P1I 1.755(12) .
C2I H2I1 0.9600 .
C2I H2I2 0.9600 .
C2I H2I3 0.9600 .
C3I P1I 1.734(13) .
C3I H3I1 0.9600 .
C3I H3I2 0.9600 .
C3I H3I3 0.9600 .
P1I C4I 1.8141 .
C4I C5I 1.4860 .
C4I H4I1 0.9700 .
C4I H4I2 0.9700 .
C5I C6I 1.3829 .
C5I C10I 1.4279 .
C6I C7I 1.4078 .
C6I C12I 1.5679 .
C7I C8I 1.4389 .
C7I H7I 0.9300 .
C8I C9I 1.3055 .
C8I C13I 1.6998 .
C9I C10I 1.3366 .
C9I H9I 0.9300 .
C10I C11I 1.5635 .
C1J P1J 1.784(9) .
C1J H1J1 0.9600 .
C1J H1J2 0.9600 .
C1J H1J3 0.9600 .
C2J P1J 1.751(9) .
C2J H2J1 0.9600 .
C2J H2J2 0.9600 .
C2J H2J3 0.9600 .
C3J P1J 1.764(10) .
C3J H3J1 0.9600 .
C3J H3J2 0.9600 .
C3J H3J3 0.9600 .
P1J C4J 1.8144 .
C4J C5J 1.4850 .
C4J H4J1 0.9700 .
C4J H4J2 0.9700 .
C5J C6J 1.3831 .
C5J C10J 1.4294 .
C6J C7J 1.4076 .
C6J C12J 1.5680 .
C7J C8J 1.4375 .
C7J H7J 0.9300 .
C8J C9J 1.3056 .
C8J C13J 1.7004 .
C9J C10J 1.3358 .
C9J H9J 0.9300 .
C10J C11J 1.5649 .
P1L C2L 1.732(8) .
P1L C4M 1.763(9) .
P1L C4L 1.776(9) .
P1L C3L 1.787(9) .
C2L H2L1 0.9600 .
C2L H2L2 0.9600 .
C2L H2L3 0.9600 .
C3L H3L1 0.9600 .
C3L H3L2 0.9600 .
C3L H3L3 0.9600 .
C4L C5L 1.662(10) .
C4L H4L1 0.9700 .
C4L H4L2 0.9700 .
C5L C6L 1.3900 .
C5L C10L 1.3900 .
C6L C7L 1.3900 .
C6L C12L 1.562(10) .
C7L C8L 1.3900 .
C7L H7L 0.9300 .
C8L C9L 1.3900 .
C8L C13L 1.583(9) .
C9L C10L 1.3900 .
C9L H9L 0.9300 .
C10L C11L 1.589(11) .
C4M C5M 1.619(13) .
C4M H4M1 0.9700 .
C4M H4M2 0.9700 .
C5M C6M 1.50(3) .
C5M C10M 1.61(2) .
C8M C9M 1.46(2) .
C9M C10M 1.34(2) .
C9M H9M 0.9300 .
C10M C11M 1.580(13) .
O1N C1N 1.288(14) .
N1N C1N 1.305(14) .
N1N C2N 1.404(13) .
N1N C3N 1.426(12) .
C1N H1N 0.9300 .
O1O C1O 1.410(7) .
O1P C1P 1.412(7) .
O1Q C1Q 1.406(7) .
O1R K1 2.662(5) 2_557

loop_
_geom_torsion_atom_site_label_1
_geom_torsion_atom_site_label_2
_geom_torsion_atom_site_label_3
_geom_torsion_atom_site_label_4
_geom_torsion
_geom_torsion_site_symmetry_1
_geom_torsion_site_symmetry_4
O6E Ga4 O1A C2A -92.8(5) . .
O5B Ga4 O1A C2A 93.6(5) . .
O2A Ga4 O1A C2A 0.7(5) . .
O6B Ga4 O1A C2A 177.1(5) . .
O6E Ga4 O2A C1A 88.1(4) . .
O5B Ga4 O2A C1A -95.8(4) . .
O5E Ga4 O2A C1A 171.6(4) . .
O1A Ga4 O2A C1A -2.0(4) . .
O5F Ga2 O5A C24A -105.8(4) . .
O1C Ga2 O5A C24A 76.3(4) . .
O6A Ga2 O5A C24A -11.3(4) . .
O2C Ga2 O5A C24A 159.5(4) . .
O5F Ga2 O6A C23A 102.4(4) . .
O1C Ga2 O6A C23A -82.3(4) . .
O5A Ga2 O6A C23A 11.5(4) . .
O6F Ga2 O6A C23A -174.3(4) . .
O5F Ga2 O6A K2 -129.37(17) . .
O1C Ga2 O6A K2 45.87(18) . .
O5A Ga2 O6A K2 139.73(17) . .
O6F Ga2 O6A K2 -46.05(17) . .
O1V K2 O6A C23A -126.9(10) . .
O1X K2 O6A C23A 12.1(12) . .
O1W K2 O6A C23A 20(2) . .
O1C K2 O6A C23A 79.3(4) . .
O3E K2 O6A C23A 177.7(5) 1_565 .
O6F K2 O6A C23A 151.6(5) . .
O1Q K2 O6A C23A -73.0(6) . .
C7E K2 O6A C23A -133.2(5) 1_565 .
O1V K2 O6A Ga2 117.3(9) . .
O1X K2 O6A Ga2 -103.7(11) . .
O1W K2 O6A Ga2 -96(2) . .
O1C K2 O6A Ga2 -36.45(14) . .
O3E K2 O6A Ga2 61.9(5) 1_565 .
O6F K2 O6A Ga2 35.81(15) . .
O1Q K2 O6A Ga2 171.2(5) . .
C7E K2 O6A Ga2 111.1(3) 1_565 .
Ga4 O2A C1A C6A -173.1(5) . .
Ga4 O2A C1A C2A 2.9(7) . .
Ga4 O1A C2A C3A 178.8(6) . .
Ga4 O1A C2A C1A 0.7(8) . .
O2A C1A C2A O1A -2.5(9) . .
C6A C1A C2A O1A 173.7(6) . .
O2A C1A C2A C3A 179.4(6) . .
C6A C1A C2A C3A -4.5(10) . .
O1A C2A C3A C4A -177.4(7) . .
C1A C2A C3A C4A 0.6(12) . .
C2A C3A C4A C5A 2.6(13) . .
C3A C4A C5A C6A -2.0(12) . .
O2A C1A C6A C5A -179.1(6) . .
C2A C1A C6A C5A 5.0(10) . .
O2A C1A C6A C7A 0.5(11) . .
C2A C1A C6A C7A -175.3(6) . .
C4A C5A C6A C1A -1.9(11) . .
C4A C5A C6A C7A 178.4(7) . .
C8A N1A C7A O3A -6.3(11) . .
C8A N1A C7A C6A 175.8(6) . .
C1A C6A C7A O3A -176.5(7) . .
C5A C6A C7A O3A 3.1(10) . .
C1A C6A C7A N1A 1.4(10) . .
C5A C6A C7A N1A -178.9(6) . .
C7A N1A C8A C9A 0.6(11) . .
C7A N1A C8A C13A -179.5(6) . .
N1A C8A C9A C10A 178.6(6) . .
C13A C8A C9A C10A -1.4(11) . .
C8A C9A C10A C11A 1.4(12) . .
C9A C10A C11A C12A -0.5(11) . .
C10A C11A C12A C13A -0.5(10) . .
C10A C11A C12A C17A 179.3(6) . .
C11A C12A C13A C14A 179.6(6) . .
C17A C12A C13A C14A -0.2(8) . .
C11A C12A C13A C8A 0.5(9) . .
C17A C12A C13A C8A -179.3(5) . .
C9A C8A C13A C14A -178.6(7) . .
N1A C8A C13A C14A 1.4(9) . .
C9A C8A C13A C12A 0.4(9) . .
N1A C8A C13A C12A -179.6(5) . .
C12A C13A C14A C15A 1.1(9) . .
C8A C13A C14A C15A -179.9(6) . .
C13A C14A C15A C16A 0.1(10) . .
C14A C15A C16A C17A -2.3(9) . .
C15A C16A C17A N2A -179.5(5) . .
C15A C16A C17A C12A 3.1(9) . .
C18A N2A C17A C16A 50.6(8) . .
C18A N2A C17A C12A -132.0(6) . .
C11A C12A C17A C16A 178.3(6) . .
C13A C12A C17A C16A -1.9(8) . .
C11A C12A C17A N2A 0.8(8) . .
C13A C12A C17A N2A -179.4(5) . .
C17A N2A C18A O4A -3.5(9) . .
C17A N2A C18A C19A 177.0(5) . .
O4A C18A C19A C24A -178.7(6) . .
N2A C18A C19A C24A 0.9(8) . .
O4A C18A C19A C20A 3.7(9) . .
N2A C18A C19A C20A -176.8(5) . .
C24A C19A C20A C21A -1.9(10) . .
C18A C19A C20A C21A 176.0(7) . .
C19A C20A C21A C22A 2.4(12) . .
C20A C21A C22A C23A -2.4(13) . .
Ga2 O6A C23A C22A 170.5(6) . .
K2 O6A C23A C22A 64.9(8) . .
Ga2 O6A C23A C24A -9.9(7) . .
K2 O6A C23A C24A -115.5(5) . .
C21A C22A C23A O6A -178.6(7) . .
C21A C22A C23A C24A 1.8(11) . .
Ga2 O5A C24A C19A -169.3(5) . .
Ga2 O5A C24A C23A 9.2(6) . .
C20A C19A C24A O5A 179.7(6) . .
C18A C19A C24A O5A 2.1(9) . .
C20A C19A C24A C23A 1.3(9) . .
C18A C19A C24A C23A -176.4(6) . .
O6A C23A C24A O5A 0.5(8) . .
C22A C23A C24A O5A -179.8(6) . .
O6A C23A C24A C19A 179.1(5) . .
C22A C23A C24A C19A -1.2(10) . .
O5C Ga1 O1B C2B 97.6(4) . .
O6D Ga1 O1B C2B -89.1(4) . .
O6C Ga1 O1B C2B -179.2(4) . .
O2B Ga1 O1B C2B 4.6(4) . .
O5C Ga1 O2B C1B -98.3(3) . .
O1B Ga1 O2B C1B -3.9(3) . .
O5D Ga1 O2B C1B 169.3(3) . .
O6D Ga1 O2B C1B 86.2(4) . .
O5E Ga4 O5B C24B -105.0(4) . .
O1A Ga4 O5B C24B 78.1(4) . .
O2A Ga4 O5B C24B 160.7(4) . .
O6B Ga4 O5B C24B -10.4(4) . .
O6E Ga4 O6B C23B -175.0(5) . .
O5B Ga4 O6B C23B 9.9(4) . .
O5E Ga4 O6B C23B 101.7(5) . .
O1A Ga4 O6B C23B -84.5(5) . .
Ga1 O2B C1B C2B 2.5(6) . .
Ga1 O2B C1B C6B -172.9(4) . .
Ga1 O1B C2B C3B 175.8(5) . .
Ga1 O1B C2B C1B -4.6(6) . .
O2B C1B C2B O1B 1.4(8) . .
C6B C1B C2B O1B 177.1(5) . .
O2B C1B C2B C3B -179.0(6) . .
C6B C1B C2B C3B -3.4(9) . .
O1B C2B C3B C4B 178.1(6) . .
C1B C2B C3B C4B -1.4(11) . .
C2B C3B C4B C5B 4.7(12) . .
C3B C4B C5B C6B -3.2(12) . .
C4B C5B C6B C1B -1.5(11) . .
C4B C5B C6B C7B 177.6(7) . .
O2B C1B C6B C5B -179.9(6) . .
C2B C1B C6B C5B 4.8(9) . .
O2B C1B C6B C7B 1.1(9) . .
C2B C1B C6B C7B -174.2(6) . .
K3 O3B C7B N1B 96.0(6) 1_455 .
K3 O3B C7B C6B -82.4(6) 1_455 .
C8B N1B C7B O3B -6.9(10) . .
C8B N1B C7B C6B 171.5(6) . .
C8B N1B C7B K3 45.2(7) . 1_455
C5B C6B C7B O3B 1.1(9) . .
C1B C6B C7B O3B -179.9(6) . .
C5B C6B C7B N1B -177.5(6) . .
C1B C6B C7B N1B 1.6(9) . .
C5B C6B C7B K3 -46.3(7) . 1_455
C1B C6B C7B K3 132.8(5) . 1_455
C7B N1B C8B C9B 3.5(10) . .
C7B N1B C8B C13B -173.7(6) . .
N1B C8B C9B C10B -178.6(7) . .
C13B C8B C9B C10B -1.4(11) . .
C8B C9B C10B C11B 0.9(13) . .
C9B C10B C11B C12B 0.9(12) . .
C10B C11B C12B C17B 179.1(7) . .
C10B C11B C12B C13B -2.1(10) . .
C9B C8B C13B C14B 179.5(6) . .
N1B C8B C13B C14B -3.1(9) . .
C9B C8B C13B C12B 0.2(9) . .
N1B C8B C13B C12B 177.6(5) . .
C17B C12B C13B C8B -179.7(6) . .
C11B C12B C13B C8B 1.5(9) . .
C17B C12B C13B C14B 1.0(9) . .
C11B C12B C13B C14B -177.8(6) . .
C8B C13B C14B C15B -179.7(6) . .
C12B C13B C14B C15B -0.3(9) . .
C13B C14B C15B C16B 0.2(10) . .
C14B C15B C16B C17B -0.8(11) . .
C13B C12B C17B C16B -1.6(10) . .
C11B C12B C17B C16B 177.2(6) . .
C13B C12B C17B N2B -179.3(5) . .
C11B C12B C17B N2B -0.5(9) . .
C15B C16B C17B C12B 1.5(10) . .
C15B C16B C17B N2B 179.1(6) . .
C18B N2B C17B C12B -139.4(7) . .
C18B N2B C17B C16B 42.9(10) . .
C17B N2B C18B O4B -2.2(11) . .
C17B N2B C18B C19B 179.6(6) . .
O4B C18B C19B C20B 5.0(12) . .
N2B C18B C19B C20B -176.7(8) . .
O4B C18B C19B C24B -175.3(7) . .
N2B C18B C19B C24B 3.0(10) . .
C24B C19B C20B C21B -3.0(15) . .
C18B C19B C20B C21B 176.7(9) . .
C19B C20B C21B C22B 1.9(18) . .
C20B C21B C22B C23B 0.4(19) . .
Ga4 O6B C23B C22B 170.6(7) . .
Ga4 O6B C23B C24B -8.0(8) . .
C21B C22B C23B O6B 179.9(10) . .
C21B C22B C23B C24B -1.6(15) . .
Ga4 O5B C24B C23B 9.1(7) . .
Ga4 O5B C24B C19B -170.6(6) . .
O6B C23B C24B O5B -0.6(10) . .
C22B C23B C24B O5B -179.3(7) . .
O6B C23B C24B C19B 179.0(6) . .
C22B C23B C24B C19B 0.4(11) . .
C20B C19B C24B O5B -178.5(8) . .
C18B C19B C24B O5B 1.8(11) . .
C20B C19B C24B C23B 1.9(11) . .
C18B C19B C24B C23B -177.8(7) . .
O5A Ga2 O1C C2C 92.1(4) . .
O6A Ga2 O1C C2C 175.3(4) . .
O2C Ga2 O1C C2C -0.6(4) . .
O6F Ga2 O1C C2C -94.7(4) . .
O5A Ga2 O1C K2 -129.06(15) . .
O6A Ga2 O1C K2 -45.91(18) . .
O2C Ga2 O1C K2 138.21(17) . .
O6F Ga2 O1C K2 44.10(17) . .
O1V K2 O1C C2C 131.6(10) . .
O1X K2 O1C C2C -118.8(14) . .
O1W K2 O1C C2C -69.9(18) . .
O6A K2 O1C C2C 156.6(6) . .
O3E K2 O1C C2C 0.4(6) 1_565 .
O6F K2 O1C C2C 85.8(5) . .
O1Q K2 O1C C2C -162.8(8) . .
C7E K2 O1C C2C -1.3(6) 1_565 .
O1V K2 O1C Ga2 11.7(9) . .
O1X K2 O1C Ga2 121.3(13) . .
O1W K2 O1C Ga2 170.2(18) . .
O6A K2 O1C Ga2 36.64(15) . .
O3E K2 O1C Ga2 -119.5(2) 1_565 .
O6F K2 O1C Ga2 -34.07(14) . .
O1Q K2 O1C Ga2 77.3(6) . .
C7E K2 O1C Ga2 -121.2(3) 1_565 .
O5F Ga2 O2C C1C 173.7(4) . .
O1C Ga2 O2C C1C -1.4(4) . .
O5A Ga2 O2C C1C -94.6(4) . .
O6F Ga2 O2C C1C 90.0(4) . .
O1B Ga1 O5C C24C 77.6(4) . .
O5D Ga1 O5C C24C -105.5(4) . .
O6C Ga1 O5C C24C -10.1(4) . .
O2B Ga1 O5C C24C 160.6(4) . .
O5C Ga1 O6C C23C 9.3(4) . .
O1B Ga1 O6C C23C -85.7(5) . .
O5D Ga1 O6C C23C 100.8(5) . .
O6D Ga1 O6C C23C -176.3(5) . .
O5C Ga1 O6C K1 169.5(2) . .
O1B Ga1 O6C K1 74.5(2) . .
O5D Ga1 O6C K1 -98.96(19) . .
O6D Ga1 O6C K1 -16.1(2) . .
O1R K1 O6C C23C 171.1(8) 2_557 .
O1U K1 O6C C23C -11.9(8) . .
O1P K1 O6C C23C 77.4(7) . .
O6D K1 O6C C23C 164.5(7) . .
O1T K1 O6C C23C -97.4(7) . .
O1R K1 O6C C23C 130.0(7) . .
K1 K1 O6C C23C 137.1(6) 2_557 .
O1R K1 O6C Ga1 19.4(9) 2_557 .
O1U K1 O6C Ga1 -163.6(5) . .
O1P K1 O6C Ga1 -74.4(2) . .
O6D K1 O6C Ga1 12.69(18) . .
O1T K1 O6C Ga1 110.8(4) . .
O1R K1 O6C Ga1 -21.8(2) . .
K1 K1 O6C Ga1 -14.6(3) 2_557 .
Ga2 O2C C1C C2C 3.1(7) . .
Ga2 O2C C1C C6C -175.0(5) . .
Ga2 O1C C2C C1C 2.5(7) . .
K2 O1C C2C C1C -109.7(6) . .
Ga2 O1C C2C C3C -179.1(5) . .
K2 O1C C2C C3C 68.7(8) . .
O2C C1C C2C O1C -3.9(9) . .
C6C C1C C2C O1C 174.3(6) . .
O2C C1C C2C C3C 177.6(6) . .
C6C C1C C2C C3C -4.2(9) . .
O1C C2C C3C C4C -177.3(6) . .
C1C C2C C3C C4C 1.1(10) . .
C2C C3C C4C C5C 2.1(11) . .
C3C C4C C5C C6C -2.2(11) . .
C4C C5C C6C C1C -0.9(10) . .
C4C C5C C6C C7C 177.7(7) . .
O2C C1C C6C C5C -177.8(6) . .
C2C C1C C6C C5C 4.1(10) . .
O2C C1C C6C C7C 3.7(11) . .
C2C C1C C6C C7C -174.4(6) . .
C8C N1C C7C O3C -6.7(13) . .
C8C N1C C7C C6C 177.2(7) . .
C5C C6C C7C O3C 8.8(11) . .
C1C C6C C7C O3C -172.7(8) . .
C5C C6C C7C N1C -175.0(6) . .
C1C C6C C7C N1C 3.6(11) . .
C7C N1C C8C C9C -7.5(12) . .
C7C N1C C8C C13C 174.3(7) . .
N1C C8C C9C C10C 179.0(8) . .
C13C C8C C9C C10C -2.8(13) . .
C8C C9C C10C C11C 3.9(14) . .
C9C C10C C11C C12C -2.8(13) . .
C10C C11C C12C C17C 179.9(7) . .
C10C C11C C12C C13C 0.7(11) . .
N1C C8C C13C C14C -0.6(10) . .
C9C C8C C13C C14C -178.8(7) . .
N1C C8C C13C C12C 179.0(6) . .
C9C C8C C13C C12C 0.8(10) . .
C11C C12C C13C C14C 179.9(6) . .
C17C C12C C13C C14C 0.6(9) . .
C11C C12C C13C C8C 0.3(9) . .
C17C C12C C13C C8C -179.0(6) . .
C8C C13C C14C C15C -178.9(6) . .
C12C C13C C14C C15C 1.5(9) . .
C13C C14C C15C C16C -1.5(10) . .
C14C C15C C16C C17C -0.8(10) . .
C15C C16C C17C N2C 177.7(6) . .
C15C C16C C17C C12C 3.0(9) . .
C18C N2C C17C C16C 46.2(9) . .
C18C N2C C17C C12C -138.9(6) . .
C11C C12C C17C C16C 177.9(6) . .
C13C C12C C17C C16C -2.9(9) . .
C11C C12C C17C N2C 3.1(9) . .
C13C C12C C17C N2C -177.7(5) . .
C17C N2C C18C O4C -0.3(11) . .
C17C N2C C18C C19C 177.6(6) . .
O4C C18C C19C C24C -178.6(6) . .
N2C C18C C19C C24C 3.6(10) . .
O4C C18C C19C C20C 1.8(10) . .
N2C C18C C19C C20C -176.0(6) . .
C24C C19C C20C C21C -3.2(11) . .
C18C C19C C20C C21C 176.5(7) . .
C19C C20C C21C C22C 2.4(14) . .
C20C C21C C22C C23C -0.3(14) . .
Ga1 O6C C23C C22C 171.8(7) . .
K1 O6C C23C C22C 21.0(12) . .
Ga1 O6C C23C C24C -7.0(8) . .
K1 O6C C23C C24C -157.8(5) . .
C21C C22C C23C O6C -179.6(8) . .
C21C C22C C23C C24C -0.8(12) . .
Ga1 O5C C24C C19C -171.0(5) . .
Ga1 O5C C24C C23C 9.1(7) . .
C20C C19C C24C O5C -177.9(6) . .
C18C C19C C24C O5C 2.5(10) . .
C20C C19C C24C C23C 2.0(10) . .
C18C C19C C24C C23C -177.6(6) . .
O6C C23C C24C O5C -1.4(9) . .
C22C C23C C24C O5C 179.8(7) . .
O6C C23C C24C C19C 178.8(6) . .
C22C C23C C24C C19C -0.1(11) . .
O1E Ga3 O1D C2D -86.2(5) . .
O1F Ga3 O1D C2D -176.0(4) . .
O2D Ga3 O1D C2D 8.6(4) . .
O2F Ga3 O1D C2D 100.5(4) . .
O1E Ga3 O1D K3 19.6(2) . .
O1F Ga3 O1D K3 -70.1(2) . .
O2D Ga3 O1D K3 114.45(19) . .
O2F Ga3 O1D K3 -153.67(18) . .
O1E K3 O1D C2D 97.1(4) . .
O3B K3 O1D C2D -82.3(4) 1_655 .
O1O K3 O1D C2D 168.3(4) . .
O1S K3 O1D C2D 31.2(5) . .
C7B K3 O1D C2D -74.5(4) 1_655 .
O1E K3 O1D Ga3 -16.79(18) . .
O3B K3 O1D Ga3 163.84(19) 1_655 .
O1O K3 O1D Ga3 54.4(3) . .
O1S K3 O1D Ga3 -82.7(3) . .
C7B K3 O1D Ga3 171.59(18) 1_655 .
O1E Ga3 O2D C1D 78.6(4) . .
O1D Ga3 O2D C1D -9.1(4) . .
O2F Ga3 O2D C1D -104.6(4) . .
O2E Ga3 O2D C1D 162.2(4) . .
O5C Ga1 O5D C24D 165.4(4) . .
O6D Ga1 O5D C24D -7.6(4) . .
O6C Ga1 O5D C24D 81.9(4) . .
O2B Ga1 O5D C24D -100.9(4) . .
O1B Ga1 O6D C23D -177.3(5) . .
O5D Ga1 O6D C23D 6.7(4) . .
O6C Ga1 O6D C23D -89.0(5) . .
O2B Ga1 O6D C23D 100.0(5) . .
O1B Ga1 O6D K1 -73.7(2) . .
O5D Ga1 O6D K1 110.2(2) . .
O6C Ga1 O6D K1 14.6(2) . .
O2B Ga1 O6D K1 -156.51(19) . .
O6C K1 O6D C23D 102.0(4) . .
O1R K1 O6D C23D -76.1(4) 2_557 .
O1P K1 O6D C23D -176.1(4) . .
O1T K1 O6D C23D -5.0(5) . .
O1R K1 O6D C23D -125.0(4) . .
K1 K1 O6D C23D -100.5(4) 2_557 .
O6C K1 O6D Ga1 -12.39(18) . .
O1R K1 O6D Ga1 169.5(2) 2_557 .
O1P K1 O6D Ga1 69.5(2) . .
O1T K1 O6D Ga1 -119.4(4) . .
O1R K1 O6D Ga1 120.6(3) . .
K1 K1 O6D Ga1 145.1(2) 2_557 .
Ga3 O2D C1D C6D -171.8(5) . .
Ga3 O2D C1D C2D 8.2(6) . .
Ga3 O1D C2D C3D 172.2(7) . .
K3 O1D C2D C3D 67.7(8) . .
Ga3 O1D C2D C1D -6.5(7) . .
K3 O1D C2D C1D -111.1(5) . .
O2D C1D C2D O1D -1.2(9) . .
C6D C1D C2D O1D 178.8(6) . .
O2D C1D C2D C3D 180.0(7) . .
C6D C1D C2D C3D 0.0(10) . .
O1D C2D C3D C4D 179.6(9) . .
C1D C2D C3D C4D -1.6(14) . .
C2D C3D C4D C5D 2.7(17) . .
C3D C4D C5D C6D -2.1(16) . .
O2D C1D C6D C5D -179.4(7) . .
C2D C1D C6D C5D 0.6(10) . .
O2D C1D C6D C7D 5.9(10) . .
C2D C1D C6D C7D -174.1(6) . .
C4D C5D C6D C1D 0.5(13) . .
C4D C5D C6D C7D 175.4(8) . .
C8D N1D C7D O3D -4.3(12) . .
C8D N1D C7D C6D 177.0(6) . .
C1D C6D C7D O3D -179.7(7) . .
C5D C6D C7D O3D 5.5(11) . .
C1D C6D C7D N1D -0.9(10) . .
C5D C6D C7D N1D -175.7(7) . .
C7D N1D C8D C9D 30.5(12) . .
C7D N1D C8D C13D -151.1(7) . .
N1D C8D C9D C10D -178.4(10) . .
C13D C8D C9D C10D 3.2(17) . .
C8D C9D C10D C11D -1(2) . .
C9D C10D C11D C12D -1.8(19) . .
C10D C11D C12D C17D -179.7(10) . .
C10D C11D C12D C13D 2.3(13) . .
C17D C12D C13D C14D -0.8(10) . .
C11D C12D C13D C14D 177.2(8) . .
C17D C12D C13D C8D -178.2(6) . .
C11D C12D C13D C8D -0.2(10) . .
C9D C8D C13D C14D -179.9(9) . .
N1D C8D C13D C14D 1.6(10) . .
C9D C8D C13D C12D -2.6(12) . .
N1D C8D C13D C12D 178.9(6) . .
C12D C13D C14D C15D 4.0(13) . .
C8D C13D C14D C15D -178.7(9) . .
C13D C14D C15D C16D -4.0(17) . .
C14D C15D C16D C17D 0.5(18) . .
C15D C16D C17D C12D 2.8(15) . .
C15D C16D C17D N2D -178.9(9) . .
C13D C12D C17D C16D -2.5(11) . .
C11D C12D C17D C16D 179.5(8) . .
C13D C12D C17D N2D 179.0(6) . .
C11D C12D C17D N2D 1.0(10) . .
C18D N2D C17D C16D 20.8(12) . .
C18D N2D C17D C12D -160.8(7) . .
C17D N2D C18D O4D 0.6(14) . .
C17D N2D C18D C19D 179.2(7) . .
O4D C18D C19D C24D -180.0(9) . .
N2D C18D C19D C24D 1.3(12) . .
O4D C18D C19D C20D -1.2(14) . .
N2D C18D C19D C20D -179.9(9) . .
C24D C19D C20D C21D -3.0(17) . .
C18D C19D C20D C21D 178.2(11) . .
C19D C20D C21D C22D -1(2) . .
C20D C21D C22D C23D 2.7(19) . .
Ga1 O6D C23D C22D 175.4(8) . .
K1 O6D C23D C22D 71.4(9) . .
Ga1 O6D C23D C24D -4.7(8) . .
K1 O6D C23D C24D -108.6(6) . .
C21D C22D C23D O6D -180.0(10) . .
C21D C22D C23D C24D 0.1(16) . .
Ga1 O5D C24D C19D -170.1(6) . .
Ga1 O5D C24D C23D 7.3(7) . .
C20D C19D C24D O5D -177.1(8) . .
C18D C19D C24D O5D 1.7(12) . .
C20D C19D C24D C23D 5.6(12) . .
C18D C19D C24D C23D -175.7(8) . .
O6D C23D C24D O5D -1.8(10) . .
C22D C23D C24D O5D 178.1(8) . .
O6D C23D C24D C19D 175.8(7) . .
C22D C23D C24D C19D -4.3(12) . .
O1F Ga3 O1E C2E -84.5(5) . .
O1D Ga3 O1E C2E -175.7(5) . .
O2D Ga3 O1E C2E 100.5(5) . .
O2E Ga3 O1E C2E 8.4(5) . .
O1F Ga3 O1E K3 69.7(2) . .
O1D Ga3 O1E K3 -21.5(2) . .
O2D Ga3 O1E K3 -105.3(2) . .
O2E Ga3 O1E K3 162.7(2) . .
O3B K3 O1E C2E 164.2(6) 1_655 .
O1N K3 O1E C2E -27.5(7) . .
O1O K3 O1E C2E 60.7(7) . .
O1D K3 O1E C2E 162.5(7) . .
O1S K3 O1E C2E -89.3(7) . .
O3B K3 O1E Ga3 19.1(6) 1_655 .
O1N K3 O1E Ga3 -172.7(3) . .
O1O K3 O1E Ga3 -84.4(3) . .
O1D K3 O1E Ga3 17.35(19) . .
O1S K3 O1E Ga3 125.6(4) . .
O1E Ga3 O2E C1E -8.7(4) . .
O1F Ga3 O2E C1E 80.7(4) . .
O2D Ga3 O2E C1E -103.1(4) . .
O2F Ga3 O2E C1E 164.3(4) . .
O6E Ga4 O5E C24E -5.0(4) . .
O5B Ga4 O5E C24E 168.3(4) . .
O2A Ga4 O5E C24E -98.0(4) . .
O6B Ga4 O5E C24E 84.7(5) . .
O5E Ga4 O6E C23E 4.6(5) . .
O1A Ga4 O6E C23E -179.2(5) . .
O2A Ga4 O6E C23E 98.4(5) . .
O6B Ga4 O6E C23E -90.2(5) . .
Ga3 O2E C1E C6E -171.1(6) . .
Ga3 O2E C1E C2E 7.3(7) . .
Ga3 O1E C2E C3E 172.9(7) . .
K3 O1E C2E C3E 29.2(12) . .
Ga3 O1E C2E C1E -7.0(8) . .
K3 O1E C2E C1E -150.6(5) . .
O2E C1E C2E O1E -0.3(10) . .
C6E C1E C2E O1E 178.1(7) . .
O2E C1E C2E C3E 179.9(7) . .
C6E C1E C2E C3E -1.7(11) . .
O1E C2E C3E C4E 178.6(9) . .
C1E C2E C3E C4E -1.6(13) . .
C2E C3E C4E C5E 0.7(16) . .
C3E C4E C5E C6E 3.5(18) . .
O2E C1E C6E C5E -176.2(8) . .
C2E C1E C6E C5E 5.6(11) . .
O2E C1E C6E C7E 2.6(12) . .
C2E C1E C6E C7E -175.6(7) . .
C4E C5E C6E C1E -6.7(15) . .
C4E C5E C6E C7E 174.5(10) . .
K2 O3E C7E N1E 119.1(6) 1_545 .
K2 O3E C7E C6E -64.4(8) 1_545 .
C8E N1E C7E O3E -5.3(11) . .
C8E N1E C7E C6E 178.1(6) . .
C8E N1E C7E K2 55.2(9) . 1_545
C1E C6E C7E O3E 179.1(7) . .
C5E C6E C7E O3E -2.2(12) . .
C1E C6E C7E N1E -4.3(11) . .
C5E C6E C7E N1E 174.5(8) . .
C1E C6E C7E K2 136.6(7) . 1_545
C5E C6E C7E K2 -44.7(8) . 1_545
C7E N1E C8E C9E 38.3(11) . .
C7E N1E C8E C13E -142.4(7) . .
N1E C8E C9E C10E -178.8(9) . .
C13E C8E C9E C10E 1.9(14) . .
C8E C9E C10E C11E -1.4(17) . .
C9E C10E C11E C12E 1.4(16) . .
C10E C11E C12E C17E -179.8(8) . .
C10E C11E C12E C13E -1.9(12) . .
C9E C8E C13E C14E 179.5(8) . .
N1E C8E C13E C14E 0.2(10) . .
C9E C8E C13E C12E -2.4(10) . .
N1E C8E C13E C12E 178.3(6) . .
C11E C12E C13E C8E 2.4(10) . .
C17E C12E C13E C8E -179.6(6) . .
C11E C12E C13E C14E -179.4(7) . .
C17E C12E C13E C14E -1.4(10) . .
C8E C13E C14E C15E 179.4(9) . .
C12E C13E C14E C15E 1.2(12) . .
C13E C14E C15E C16E 0.1(16) . .
C14E C15E C16E C17E -1.2(17) . .
C15E C16E C17E N2E -179.6(9) . .
C15E C16E C17E C12E 1.0(14) . .
C18E N2E C17E C16E 10.9(12) . .
C18E N2E C17E C12E -169.6(6) . .
C11E C12E C17E C16E 178.2(8) . .
C13E C12E C17E C16E 0.3(10) . .
C11E C12E C17E N2E -1.3(10) . .
C13E C12E C17E N2E -179.2(6) . .
C17E N2E C18E O4E -1.4(11) . .
C17E N2E C18E C19E 176.0(6) . .
O4E C18E C19E C20E 5.5(10) . .
N2E C18E C19E C20E -171.9(6) . .
O4E C18E C19E C24E -174.1(6) . .
N2E C18E C19E C24E 8.5(10) . .
C24E C19E C20E C21E -2.1(10) . .
C18E C19E C20E C21E 178.3(6) . .
C19E C20E C21E C22E 1.7(11) . .
C20E C21E C22E C23E -3.2(11) . .
Ga4 O6E C23E C22E 178.0(6) . .
Ga4 O6E C23E C24E -3.5(8) . .
C21E C22E C23E O6E -176.7(7) . .
C21E C22E C23E C24E 4.9(11) . .
Ga4 O5E C24E C19E -172.2(6) . .
Ga4 O5E C24E C23E 4.4(7) . .
C20E C19E C24E O5E -179.7(6) . .
C18E C19E C24E O5E -0.1(11) . .
C20E C19E C24E C23E 3.7(10) . .
C18E C19E C24E C23E -176.7(6) . .
O6E C23E C24E O5E -0.6(9) . .
C22E C23E C24E O5E 177.9(6) . .
O6E C23E C24E C19E 176.3(6) . .
C22E C23E C24E C19E -5.1(10) . .
O1E Ga3 O1F C2F 177.4(4) . .
O1D Ga3 O1F C2F -94.5(4) . .
O2F Ga3 O1F C2F 1.2(4) . .
O2E Ga3 O1F C2F 94.0(4) . .
O1F Ga3 O2F C1F -1.4(4) . .
O1D Ga3 O2F C1F 89.2(4) . .
O2D Ga3 O2F C1F 173.4(4) . .
O2E Ga3 O2F C1F -93.9(4) . .
O5A Ga2 O5F C24F 169.4(4) . .
O6A Ga2 O5F C24F 86.0(4) . .
O2C Ga2 O5F C24F -97.4(4) . .
O6F Ga2 O5F C24F -3.6(4) . .
O5F Ga2 O6F C23F 2.1(4) . .
O1C Ga2 O6F C23F 179.4(4) . .
O6A Ga2 O6F C23F -92.6(4) . .
O2C Ga2 O6F C23F 96.2(4) . .
O5F Ga2 O6F K2 139.62(16) . .
O1C Ga2 O6F K2 -43.08(17) . .
O6A Ga2 O6F K2 45.00(17) . .
O2C Ga2 O6F K2 -126.23(16) . .
O1V K2 O6F C23F 15.7(10) . .
O1X K2 O6F C23F 127.0(14) . .
O1W K2 O6F C23F -170(3) . .
O1C K2 O6F C23F 151.7(6) . .
O6A K2 O6F C23F 82.3(6) . .
O3E K2 O6F C23F -88.7(6) 1_565 .
O1Q K2 O6F C23F 24.6(8) . .
C7E K2 O6F C23F -70.6(6) 1_565 .
O1V K2 O6F Ga2 -102.2(9) . .
O1X K2 O6F Ga2 9.0(13) . .
O1W K2 O6F Ga2 72(3) . .
O1C K2 O6F Ga2 33.77(15) . .
O6A K2 O6F Ga2 -35.68(14) . .
O3E K2 O6F Ga2 153.34(17) 1_565 .
O1Q K2 O6F Ga2 -93.3(6) . .
C7E K2 O6F Ga2 171.49(17) 1_565 .
Ga3 O2F C1F C6F -176.0(5) . .
Ga3 O2F C1F C2F 1.3(6) . .
Ga3 O1F C2F C3F 179.2(6) . .
Ga3 O1F C2F C1F -0.8(7) . .
O2F C1F C2F C3F 179.7(6) . .
C6F C1F C2F C3F -2.9(10) . .
O2F C1F C2F O1F -0.4(8) . .
C6F C1F C2F O1F 177.0(5) . .
O1F C2F C3F C4F 179.4(7) . .
C1F C2F C3F C4F -0.7(11) . .
C2F C3F C4F C5F 2.3(12) . .
C3F C4F C5F C6F -0.4(12) . .
O2F C1F C6F C5F -178.0(6) . .
C2F C1F C6F C5F 4.7(9) . .
O2F C1F C6F C7F -1.4(10) . .
C2F C1F C6F C7F -178.7(6) . .
C4F C5F C6F C1F -3.2(10) . .
C4F C5F C6F C7F 180.0(7) . .
C8F N1F C7F O3F -4.0(11) . .
C8F N1F C7F C6F 175.6(6) . .
C1F C6F C7F O3F -174.4(6) . .
C5F C6F C7F O3F 2.2(10) . .
C1F C6F C7F N1F 6.0(10) . .
C5F C6F C7F N1F -177.4(6) . .
C7F N1F C8F C9F 20.6(11) . .
C7F N1F C8F C13F -162.0(6) . .
N1F C8F C9F C10F -176.8(9) . .
C13F C8F C9F C10F 5.9(14) . .
C8F C9F C10F C11F -7.1(18) . .
C9F C10F C11F C12F 4.5(16) . .
C10F C11F C12F C13F -1.0(11) . .
C10F C11F C12F C17F 178.6(8) . .
C9F C8F C13F C14F 179.0(8) . .
N1F C8F C13F C14F 1.5(9) . .
C9F C8F C13F C12F -2.3(10) . .
N1F C8F C13F C12F -179.7(5) . .
C11F C12F C13F C14F 178.7(6) . .
C17F C12F C13F C14F -1.0(8) . .
C11F C12F C13F C8F -0.1(8) . .
C17F C12F C13F C8F -179.7(5) . .
C8F C13F C14F C15F -177.8(7) . .
C12F C13F C14F C15F 3.5(10) . .
C13F C14F C15F C16F -4.5(13) . .
C14F C15F C16F C17F 2.9(14) . .
C15F C16F C17F N2F 178.8(7) . .
C15F C16F C17F C12F -0.3(12) . .
C18F N2F C17F C16F 16.3(10) . .
C18F N2F C17F C12F -164.5(5) . .
C11F C12F C17F C16F 179.8(7) . .
C13F C12F C17F C16F -0.6(9) . .
C11F C12F C17F N2F 0.6(9) . .
C13F C12F C17F N2F -179.8(5) . .
C17F N2F C18F O4F -2.3(9) . .
C17F N2F C18F C19F 178.3(5) . .
O4F C18F C19F C20F 6.0(9) . .
N2F C18F C19F C20F -174.6(5) . .
O4F C18F C19F C24F -176.4(6) . .
N2F C18F C19F C24F 3.1(8) . .
C24F C19F C20F C21F 0.6(10) . .
C18F C19F C20F C21F 178.5(6) . .
C19F C20F C21F C22F -1.5(11) . .
C20F C21F C22F C23F 0.7(12) . .
Ga2 O6F C23F C22F 179.1(6) . .
K2 O6F C23F C22F 69.9(9) . .
Ga2 O6F C23F C24F -0.3(7) . .
K2 O6F C23F C24F -109.5(5) . .
C21F C22F C23F O6F -178.4(6) . .
C21F C22F C23F C24F 1.0(11) . .
Ga2 O5F C24F C19F -176.1(4) . .
Ga2 O5F C24F C23F 4.4(6) . .
C20F C19F C24F O5F -178.5(6) . .
C18F C19F C24F O5F 3.9(9) . .
C20F C19F C24F C23F 1.0(9) . .
C18F C19F C24F C23F -176.6(6) . .
O6F C23F C24F O5F -2.8(8) . .
C22F C23F C24F O5F 177.7(6) . .
O6F C23F C24F C19F 177.6(5) . .
C22F C23F C24F C19F -1.8(9) . .
C2G P1G C4G C5G 178.9(5) . .
C3G P1G C4G C5G -61.9(7) . .
C1G P1G C4G C5G 59.1(7) . .
P1G C4G C5G C6G -92.5(10) . .
P1G C4G C5G C10G 91.4(10) . .
C10G C5G C6G C7G -7.7(16) . .
C4G C5G C6G C7G 176.2(10) . .
C10G C5G C6G C12G 173.0(10) . .
C4G C5G C6G C12G -3.1(16) . .
C5G C6G C7G C8G 5.4(17) . .
C12G C6G C7G C8G -175.2(10) . .
C6G C7G C8G C9G -1.2(17) . .
C6G C7G C8G C13G -178.5(11) . .
C7G C8G C9G C10G -0.7(18) . .
C13G C8G C9G C10G 176.3(12) . .
C8G C9G C10G C5G -1.5(17) . .
C8G C9G C10G C11G 178.5(11) . .
C6G C5G C10G C9G 5.6(15) . .
C4G C5G C10G C9G -178.3(9) . .
C6G C5G C10G C11G -174.4(10) . .
C4G C5G C10G C11G 1.8(16) . .
C1H P1H C4H C5H -62.7(7) . .
C3H P1H C4H C5H 58.5(7) . .
C2H P1H C4H C5H 178.3(6) . .
P1H C4H C5H C10H -90.9(8) . .
P1H C4H C5H C6H 88.4(7) . .
C10H C5H C6H C7H -4.1(14) . .
C4H C5H C6H C7H 176.6(11) . .
C10H C5H C6H C12H 179.5(10) . .
C4H C5H C6H C12H 0.2(11) . .
C5H C6H C7H C8H 4(2) . .
C12H C6H C7H C8H -179.5(15) . .
C6H C7H C8H C9H 0(3) . .
C6H C7H C8H C13H 178.4(19) . .
C7H C8H C9H C10H -5(3) . .
C13H C8H C9H C10H 177.3(19) . .
C8H C9H C10H C5H 4(2) . .
C8H C9H C10H C11H -174.8(16) . .
C6H C5H C10H C9H 0.1(15) . .
C4H C5H C10H C9H 179.4(10) . .
C6H C5H C10H C11H 179.0(9) . .
C4H C5H C10H C11H -1.7(14) . .
C1I P1I C4I C5I 71.8(7) . .
C3I P1I C4I C5I -51.0(8) . .
C2I P1I C4I C5I -168.7(6) . .
P1I C4I C5I C6I -92.9 . .
P1I C4I C5I C10I 89.9 . .
C10I C5I C6I C7I -6.3 . .
C4I C5I C6I C7I 176.3 . .
C10I C5I C6I C12I 174.2 . .
C4I C5I C6I C12I -3.2 . .
C5I C6I C7I C8I 5.8 . .
C12I C6I C7I C8I -174.6 . .
C6I C7I C8I C9I -4.3 . .
C6I C7I C8I C13I -176.1 . .
C7I C8I C9I C10I 3.3 . .
C13I C8I C9I C10I 174.7 . .
C8I C9I C10I C5I -3.7 . .
C8I C9I C10I C11I 178.9 . .
C6I C5I C10I C9I 5.1 . .
C4I C5I C10I C9I -177.6 . .
C6I C5I C10I C11I -177.5 . .
C4I C5I C10I C11I -0.2 . .
C2J P1J C4J C5J -158.1(4) . .
C3J P1J C4J C5J -30.8(5) . .
C1J P1J C4J C5J 84.1(5) . .
P1J C4J C5J C6J -92.9 . .
P1J C4J C5J C10J 89.9 . .
C10J C5J C6J C7J -6.2 . .
C4J C5J C6J C7J 176.4 . .
C10J C5J C6J C12J 174.2 . .
C4J C5J C6J C12J -3.2 . .
C5J C6J C7J C8J 5.7 . .
C12J C6J C7J C8J -174.6 . .
C6J C7J C8J C9J -4.2 . .
C6J C7J C8J C13J -176.0 . .
C7J C8J C9J C10J 3.4 . .
C13J C8J C9J C10J 174.7 . .
C8J C9J C10J C5J -3.7 . .
C8J C9J C10J C11J 178.8 . .
C6J C5J C10J C9J 5.1 . .
C4J C5J C10J C9J -177.6 . .
C6J C5J C10J C11J -177.5 . .
C4J C5J C10J C11J -0.2 . .
C2L P1L C4L C5L -175.2(6) . .
C4M P1L C4L C5L -51.4(8) . .
C3L P1L C4L C5L 65.4(8) . .
P1L C4L C5L C6L 90.8(6) . .
P1L C4L C5L C10L -89.4(7) . .
C10L C5L C6L C7L 0.0 . .
C4L C5L C6L C7L 179.8(5) . .
C10L C5L C6L C12L -166.3(8) . .
C4L C5L C6L C12L 13.5(7) . .
C5L C6L C7L C8L 0.0 . .
C12L C6L C7L C8L 166.6(7) . .
C6L C7L C8L C9L 0.0 . .
C6L C7L C8L C13L 172.2(7) . .
C7L C8L C9L C10L 0.0 . .
C13L C8L C9L C10L -171.8(7) . .
C8L C9L C10L C5L 0.0 . .
C8L C9L C10L C11L -168.6(7) . .
C6L C5L C10L C9L 0.0 . .
C4L C5L C10L C9L -179.8(5) . .
C6L C5L C10L C11L 167.7(8) . .
C4L C5L C10L C11L -12.1(8) . .
C2L P1L C4M C5M 170.7(9) . .
C4L P1L C4M C5M 46.9(10) . .
C3L P1L C4M C5M -70.2(10) . .
P1L C4M C5M C6M -87.9(9) . .
P1L C4M C5M C10M 91.3(10) . .
C8M C9M C10M C11M 167.3(13) . .
C8M C9M C10M C5M 3(2) . .
C6M C5M C10M C9M -2.2(16) . .
C4M C5M C10M C9M 178.4(11) . .
C6M C5M C10M C11M -166.8(11) . .
C4M C5M C10M C11M 13.8(15) . .
O1E K3 O1N C1N 124(2) . .
O3B K3 O1N C1N -60(2) 1_655 .
O1O K3 O1N C1N 48(2) . .
O1S K3 O1N C1N -176(2) . .
C7B K3 O1N C1N -65(2) 1_655 .
K3 O1N C1N N1N -50(3) . .
C2N N1N C1N O1N 178.9(13) . .
C3N N1N C1N O1N 6(2) . .
O1E K3 O1O C1O -165(3) . .
O3B K3 O1O C1O 37(3) 1_655 .
O1N K3 O1O C1O -43(3) . .
O1D K3 O1O C1O 136(3) . .
O1S K3 O1O C1O -122(3) . .
C7B K3 O1O C1O 17(3) 1_655 .
O6C K1 O1P C1P -94.0(12) . .
O1R K1 O1P C1P 102.6(12) 2_557 .
O1U K1 O1P C1P 17.4(12) . .
O6D K1 O1P C1P -156.1(12) . .
O1T K1 O1P C1P 64(2) . .
O1R K1 O1P C1P 157.8(12) . .
K1 K1 O1P C1P 131.2(12) 2_557 .
O1V K2 O1Q C1Q -175(3) . .
O1X K2 O1Q C1Q 54(2) . .
O1W K2 O1Q C1Q 4(3) . .
O1C K2 O1Q C1Q 92(2) . .
O6A K2 O1Q C1Q 127(2) . .
O3E K2 O1Q C1Q -73(2) 1_565 .
O6F K2 O1Q C1Q 174.5(18) . .
C7E K2 O1Q C1Q -76(2) 1_565 .
O6C K1 O1R K1 168.6(2) . 2_557
O1R K1 O1R K1 0.000(1) 2_557 2_557
O1U K1 O1R K1 -61.9(4) . 2_557
O1P K1 O1R K1 -120.6(3) . 2_557
O6D K1 O1R K1 128.2(3) . 2_557
O1T K1 O1R K1 43.5(3) . 2_557

loop_
_platon_squeeze_void_nr
_platon_squeeze_void_average_x
_platon_squeeze_void_average_y
_platon_squeeze_void_average_z
_platon_squeeze_void_volume
_platon_squeeze_void_count_electrons
_platon_squeeze_void_content
1 0.024 0.438 0.158 4892 1682 'Solvent and cations'
2 0.062 0.880 0.089 7 14 'H2O or MeOH'
3 0.937 0.120 0.911 7 14 'H2O or MeOH'
